data_7013043
loop_
_publ_author_name
'Gudneppanavar Rajsekhar'
'Ajay K. Sah'
'Chebrolu P. Rao'
'Philippe Guionneau'
'Muktha Bharathy'
'T. N. GuruRow'

_publ_section_title
;
 Bis-(\m-saccharide-C-2-oxo) dinuclear Cu(II) complexes of
 4,6-O-butylidene/ethylidene-N-(\a-hydroxynaphthylidene/o-hydroxybenzylidene/5-bromo-o-hydroxybenzylidene)-\b-D-glucopyranosylamine:
 structural aspects and data correlations
;
_journal_issue 15
_journal_name_full 'Dalton Trans.'
_journal_page_first 3126
_journal_page_last 3135
_journal_paper_doi 10.1039/b303729k
_journal_year 2003
_chemical_formula_sum 'C40 H42 Br2 Cu2 N4 O12'
_chemical_formula_weight 1057.68
_chemical_name_systematic
;
?
;
_space_group_IT_number 1
_symmetry_cell_setting triclinic
_symmetry_Int_Tables_number 1
_symmetry_space_group_name_Hall 'P 1'
_symmetry_space_group_name_H-M 'P 1'
_atom_sites_solution_hydrogens geom
_atom_sites_solution_primary direct
_atom_sites_solution_secondary difmap
_audit_creation_method SHELXL-97
_cell_angle_alpha 104.83(1)
_cell_angle_beta 105.40(1)
_cell_angle_gamma 104.06(1)
_cell_formula_units_Z 2
_cell_length_a 13.230(1)
_cell_length_b 13.242(1)
_cell_length_c 13.426(1)
_cell_measurement_reflns_used 19400
_cell_measurement_temperature 173(2)
_cell_measurement_theta_max 27.5
_cell_measurement_theta_min 3.2
_cell_volume 2066.6(4)
_computing_cell_refinement DENZO-SMN
_computing_data_collection Collect
_computing_data_reduction DENZO-SMN
_computing_molecular_graphics 'PLATON (A.L.Spek, 2000)'
_computing_publication_material 'SHELXL-97 (Sheldrick, 1997)'
_computing_structure_refinement 'SHELXL-97 (Sheldrick, 1997)'
_computing_structure_solution SIR-92
_diffrn_ambient_temperature 173(2)
_diffrn_measured_fraction_theta_full 0.984
_diffrn_measured_fraction_theta_max 0.984
_diffrn_measurement_device_type 'Nonius KappaCCD'
_diffrn_measurement_method 'rotation in phi and omega'
_diffrn_radiation_monochromator graphite
_diffrn_radiation_source 'fine-focus sealed tube'
_diffrn_radiation_type MoK\a
_diffrn_radiation_wavelength 0.71073
_diffrn_reflns_av_R_equivalents 0.0546
_diffrn_reflns_av_sigmaI/netI 0.0838
_diffrn_reflns_limit_h_max 15
_diffrn_reflns_limit_h_min -15
_diffrn_reflns_limit_k_max 15
_diffrn_reflns_limit_k_min -14
_diffrn_reflns_limit_l_max 15
_diffrn_reflns_limit_l_min -15
_diffrn_reflns_number 16737
_diffrn_reflns_theta_full 25.00
_diffrn_reflns_theta_max 25.00
_diffrn_reflns_theta_min 3.18
_exptl_absorpt_coefficient_mu 3.031
_exptl_absorpt_correction_T_max 0.6555
_exptl_absorpt_correction_T_min 0.5356
_exptl_absorpt_correction_type 'Empirical from multiple refl.'
_exptl_absorpt_process_details 'MULABS (Platon2000; cf. Blessing 1995)'
_exptl_crystal_colour green
_exptl_crystal_density_diffrn 1.700
_exptl_crystal_density_meas ?
_exptl_crystal_density_method 'not measured'
_exptl_crystal_description block
_exptl_crystal_F_000 1068
_exptl_crystal_size_max 0.30
_exptl_crystal_size_mid 0.20
_exptl_crystal_size_min 0.10
_refine_diff_density_max 0.886
_refine_diff_density_min -0.756
_refine_diff_density_rms 0.109
_refine_ls_abs_structure_details 'Flack H D (1983), Acta Cryst. A39, 876-881'
_refine_ls_abs_structure_Flack 0.052(13)
_refine_ls_extinction_method none
_refine_ls_goodness_of_fit_ref 1.047
_refine_ls_hydrogen_treatment mixed
_refine_ls_matrix_type full
_refine_ls_number_parameters 1081
_refine_ls_number_reflns 11552
_refine_ls_number_restraints 35
_refine_ls_restrained_S_all 1.046
_refine_ls_R_factor_all 0.0717
_refine_ls_R_factor_gt 0.0621
_refine_ls_shift/su_max 0.000
_refine_ls_shift/su_mean 0.000
_refine_ls_structure_factor_coef Fsqd
_refine_ls_weighting_details 'calc w=1/[\s^2^(Fo^2^)+(0.0586P)^2^+9.5313P] where P=(Fo^2^+2Fc^2^)/3'
_refine_ls_weighting_scheme calc
_refine_ls_wR_factor_gt 0.1488
_refine_ls_wR_factor_ref 0.1545
_reflns_number_gt 10246
_reflns_number_total 11552
_reflns_threshold_expression >2sigma(I)
_cod_data_source_file b303729k.txt
_cod_data_source_block 6
_cod_depositor_comments
;
The following automatic conversions were performed:

'_exptl_crystal_density_meas' value 'none' was changed to '?' - the
value is perceived as not measured.

Automatic conversion script
Id: cif_fix_values 3008 2015-01-20 13:52:24Z robertas 
;
_cod_original_cell_volume 2066.6(3)
_cod_original_sg_symbol_H-M P1
_cod_database_code 7013043

loop_
_symmetry_equiv_pos_as_xyz
'x, y, z'

loop_
_atom_site_label
_atom_site_type_symbol
_atom_site_fract_x
_atom_site_fract_y
_atom_site_fract_z
_atom_site_U_iso_or_equiv
_atom_site_adp_type
_atom_site_occupancy
_atom_site_symmetry_multiplicity
_atom_site_calc_flag
_atom_site_refinement_flags
_atom_site_disorder_assembly
_atom_site_disorder_group
C2A C 0.4724(9) 0.7461(9) 1.0539(8) 0.032(2) Uani 1 1 d . . .
C2B C 0.0863(9) 0.0552(8) 0.7206(8) 0.032(3) Uani 1 1 d . . .
C2C C 0.6929(9) 1.2362(9) 0.8262(9) 0.031(2) Uani 1 1 d . . .
C2D C 0.3507(10) 0.5464(8) 0.4416(9) 0.032(3) Uani 1 1 d . . .
C3A C 0.5574(9) 0.8344(10) 1.0549(9) 0.038(3) Uani 1 1 d . . .
H3A H 0.5963 0.8198 1.0056 0.046 Uiso 1 1 calc R . .
C3B C 0.0104(10) -0.0352(9) 0.7290(9) 0.035(3) Uani 1 1 d . . .
H3B H -0.0260 -0.0218 0.7808 0.042 Uiso 1 1 calc R . .
C3C C 0.6883(10) 1.3257(9) 0.9084(9) 0.033(3) Uani 1 1 d . . .
H3C H 0.6401 1.3130 0.9485 0.040 Uiso 1 1 calc R . .
C3D C 0.3521(9) 0.4558(10) 0.3576(9) 0.037(3) Uani 1 1 d . . .
H3D H 0.4031 0.4693 0.3205 0.044 Uiso 1 1 calc R . .
C4B C -0.0116(9) -0.1421(9) 0.6635(9) 0.0346(16) Uani 1 1 d . . .
H4B H -0.0631 -0.2019 0.6700 0.041 Uiso 1 1 calc R . .
C4A C 0.5863(9) 0.9414(9) 1.1251(9) 0.0346(16) Uani 1 1 d . . .
H4A H 0.6424 0.9999 1.1223 0.041 Uiso 1 1 calc R . .
C4C C 0.7549(10) 1.4301(9) 0.9279(8) 0.0352(17) Uani 1 1 d . . .
H4C H 0.7502 1.4910 0.9799 0.042 Uiso 1 1 calc R . .
C4D C 0.2809(9) 0.3484(9) 0.3287(8) 0.0352(17) Uani 1 1 d . . .
H4D H 0.2822 0.2896 0.2715 0.042 Uiso 1 1 calc R . .
C5A C 0.5321(9) 0.9624(9) 1.2003(9) 0.036(3) Uani 1 1 d . . .
C5B C 0.0412(8) -0.1628(9) 0.5882(9) 0.030(2) Uani 1 1 d . . .
C5C C 0.8293(10) 1.4498(8) 0.8738(8) 0.030(2) Uani 1 1 d . . .
C5D C 0.2091(9) 0.3288(9) 0.3839(8) 0.030(2) Uani 1 1 d . . .
C7A C 0.4501(9) 0.8780(9) 1.2031(9) 0.034(2) Uani 1 1 d . . .
H7A H 0.4150 0.8923 1.2559 0.041 Uiso 1 1 calc R . .
C7B C 0.1126(10) -0.0819(9) 0.5764(9) 0.034(3) Uani 1 1 d . . .
H7B H 0.1450 -0.0990 0.5217 0.041 Uiso 1 1 calc R . .
C7C C 0.8386(10) 1.3692(9) 0.8000(10) 0.037(3) Uani 1 1 d . . .
H7C H 0.8901 1.3850 0.7638 0.044 Uiso 1 1 calc R . .
C7D C 0.2033(9) 0.4145(9) 0.4673(9) 0.032(2) Uani 1 1 d . . .
H7D H 0.1499 0.3992 0.5015 0.039 Uiso 1 1 calc R . .
C8A C 0.4181(8) 0.7706(8) 1.1280(8) 0.026(2) Uani 1 1 d . . .
C8B C 0.1429(8) 0.0326(8) 0.6451(8) 0.029(2) Uani 1 1 d . . .
C8C C 0.7710(9) 1.2583(9) 0.7745(8) 0.033(3) Uani 1 1 d . . .
C8D C 0.2790(9) 0.5259(8) 0.5004(9) 0.028(2) Uani 1 1 d . . .
C9A C 0.3217(9) 0.6920(8) 1.1291(9) 0.031(2) Uani 1 1 d . . .
H9A H 0.2864 0.7186 1.1783 0.037 Uiso 1 1 calc R . .
C9B C 0.2258(9) 0.1177(9) 0.6306(8) 0.031(2) Uani 1 1 d . . .
H9B H 0.2584 0.0943 0.5776 0.037 Uiso 1 1 calc R . .
C9C C 0.7846(8) 1.1683(8) 0.6913(8) 0.027(2) Uani 1 1 d . . .
H9C H 0.8400 1.1898 0.6609 0.033 Uiso 1 1 calc R . .
C9D C 0.2779(9) 0.6000(9) 0.5954(9) 0.030(2) Uani 1 1 d . . .
H9D H 0.2290 0.5737 0.6308 0.036 Uiso 1 1 calc R . .
C11A C 0.1761(9) 0.5146(8) 1.0614(8) 0.033(2) Uani 1 1 d . . .
H11A H 0.1152 0.5207 1.0029 0.040 Uiso 1 1 calc R . .
C11B C 0.3364(9) 0.3009(9) 0.6632(8) 0.033(2) Uani 1 1 d . . .
H11B H 0.2940 0.3333 0.6142 0.039 Uiso 1 1 calc R . .
C11C C 0.7513(9) 0.9846(9) 0.5813(8) 0.034(2) Uani 1 1 d . . .
H11C H 0.7997 0.9511 0.6233 0.041 Uiso 1 1 calc R . .
C11D C 0.3514(9) 0.7784(8) 0.7410(9) 0.034(2) Uani 1 1 d . . .
H11D H 0.4133 0.7741 0.7999 0.040 Uiso 1 1 calc R . .
C13A C 0.0454(9) 0.4676(9) 1.1418(9) 0.034(2) Uani 1 1 d . . .
H13A H -0.0101 0.4771 1.0810 0.040 Uiso 1 1 calc R . .
C13B C 0.4695(9) 0.3437(9) 0.5859(9) 0.035(2) Uani 1 1 d . . .
H13B H 0.4186 0.3727 0.5404 0.042 Uiso 1 1 calc R . .
C13C C 0.8266(9) 0.9400(8) 0.4466(9) 0.035(2) Uani 1 1 d . . .
H13C H 0.8722 0.9087 0.4944 0.042 Uiso 1 1 calc R . .
C13D C 0.2751(9) 0.8271(8) 0.8756(8) 0.031(2) Uani 1 1 d . . .
H13D H 0.3398 0.8210 0.9297 0.037 Uiso 1 1 calc R . .
C14A C 0.0393(9) 0.3486(8) 1.1082(8) 0.029(2) Uani 1 1 d . . .
H14A H 0.0944 0.3385 1.1689 0.035 Uiso 1 1 calc R . .
C14B C 0.5465(9) 0.4387(9) 0.6923(9) 0.033(2) Uani 1 1 d . . .
H14B H 0.5998 0.4112 0.7369 0.039 Uiso 1 1 calc R . .
C14C C 0.7175(9) 0.8477(9) 0.3680(9) 0.031(2) Uani 1 1 d . . .
H14C H 0.6732 0.8777 0.3177 0.037 Uiso 1 1 calc R . .
C14D C 0.3016(9) 0.9460(9) 0.8746(8) 0.032(2) Uani 1 1 d . . .
H14D H 0.2373 0.9511 0.8192 0.039 Uiso 1 1 calc R . .
C15A C 0.0663(10) 0.3144(8) 1.0039(9) 0.033(2) Uani 1 1 d . . .
H15A H 0.0079 0.3165 0.9402 0.040 Uiso 1 1 calc R . .
C15B C 0.4846(9) 0.4866(9) 0.7606(8) 0.033(3) Uani 1 1 d . . .
H15B H 0.4413 0.5254 0.7207 0.040 Uiso 1 1 calc R . .
C15C C 0.6501(9) 0.8031(10) 0.4314(8) 0.034(3) Uani 1 1 d . . .
H15C H 0.6922 0.7655 0.4742 0.041 Uiso 1 1 calc R . .
C15D C 0.4055(9) 0.9830(8) 0.8475(9) 0.029(2) Uani 1 1 d . . .
H15D H 0.4716 0.9835 0.9053 0.035 Uiso 1 1 calc R . .
C17A C 0.1767(10) 0.3963(8) 1.0245(9) 0.039(3) Uani 1 1 d . . .
H17A H 0.2352 0.3876 1.0832 0.047 Uiso 1 1 calc R . .
C17B C 0.4041(9) 0.3939(9) 0.7761(8) 0.029(2) Uani 1 1 d . . .
H17B H 0.4478 0.3627 0.8256 0.035 Uiso 1 1 calc R . .
C17C C 0.6354(8) 0.8929(9) 0.5091(7) 0.025(2) Uani 1 1 d . . .
H17C H 0.5874 0.9265 0.4668 0.029 Uiso 1 1 calc R . .
C17D C 0.3842(9) 0.8954(9) 0.7364(9) 0.035(3) Uani 1 1 d . . .
H17D H 0.3213 0.9004 0.6793 0.042 Uiso 1 1 calc R . .
C20A C -0.0914(10) 0.3096(9) 1.1922(10) 0.041(3) Uani 1 1 d . . .
H20A H -0.0353 0.2997 1.2522 0.049 Uiso 1 1 calc R . .
C20B C 0.6675(10) 0.4820(11) 0.5954(10) 0.042(3) Uani 1 1 d . . .
H20B H 0.7239 0.4587 0.6415 0.051 Uiso 1 1 calc R . .
C20C C 0.8086(11) 0.8046(11) 0.2435(10) 0.048(3) Uani 1 1 d . . .
H20C H 0.7619 0.8333 0.1937 0.058 Uiso 1 1 calc R . .
C20D C 0.2183(11) 0.9847(9) 1.0065(10) 0.041(3) Uani 1 1 d . . .
H20D H 0.1551 0.9893 0.9492 0.049 Uiso 1 1 calc R . .
C21A C -0.2075(13) 0.2320(10) 1.1690(14) 0.067(4) Uani 1 1 d . . .
H21A H -0.2086 0.1551 1.1473 0.100 Uiso 1 1 calc R . .
H21B H -0.2615 0.2417 1.1094 0.100 Uiso 1 1 calc R . .
H21C H -0.2269 0.2493 1.2354 0.100 Uiso 1 1 calc R . .
C21B C 0.7264(12) 0.5717(12) 0.5659(11) 0.058(4) Uani 1 1 d . . .
H21D H 0.7733 0.6350 0.6329 0.087 Uiso 1 1 calc R . .
H21E H 0.6724 0.5942 0.5188 0.087 Uiso 1 1 calc R . .
H21F H 0.7730 0.5462 0.5264 0.087 Uiso 1 1 calc R . .
C21C C 0.8334(14) 0.7117(13) 0.1756(12) 0.065(4) Uani 1 1 d . . .
H21G H 0.7637 0.6517 0.1283 0.097 Uiso 1 1 calc R . .
H21H H 0.8804 0.6841 0.2241 0.097 Uiso 1 1 calc R . .
H21I H 0.8725 0.7385 0.1299 0.097 Uiso 1 1 calc R . .
C21D C 0.2366(13) 1.0661(12) 1.1175(11) 0.057(4) Uani 1 1 d . . .
H21J H 0.1696 1.0466 1.1364 0.086 Uiso 1 1 calc R . .
H21K H 0.2526 1.1412 1.1142 0.086 Uiso 1 1 calc R . .
H21L H 0.2996 1.0631 1.1735 0.086 Uiso 1 1 calc R . .
C23A C 0.0162(10) 0.5000(9) 1.2452(10) 0.037(3) Uani 1 1 d . . .
H23A H 0.0732 0.4975 1.3087 0.044 Uiso 1 1 calc R . .
H23B H 0.0127 0.5761 1.2622 0.044 Uiso 1 1 calc R . .
C23B C 0.5376(11) 0.3042(10) 0.5239(10) 0.043(3) Uani 1 1 d . . .
H23C H 0.5881 0.2748 0.5678 0.051 Uiso 1 1 calc R . .
H23D H 0.4884 0.2433 0.4545 0.051 Uiso 1 1 calc R . .
C23C C 0.8888(11) 0.9795(10) 0.3764(10) 0.045(3) Uani 1 1 d . . .
H23E H 0.8443 1.0106 0.3286 0.054 Uiso 1 1 calc R . .
H23F H 0.9603 1.0387 0.4243 0.054 Uiso 1 1 calc R . .
C23D C 0.1726(12) 0.7946(9) 0.9060(10) 0.043(3) Uani 1 1 d . . .
H23G H 0.1067 0.7937 0.8491 0.052 Uiso 1 1 calc R . .
H23H H 0.1589 0.7196 0.9115 0.052 Uiso 1 1 calc R . .
C31 C 0.5408(10) 0.5178(9) 1.1585(9) 0.045(3) Uani 1 1 d D . .
H31 H 0.5539 0.5948 1.1729 0.054 Uiso 1 1 calc R . .
C32 C 0.6076(14) 0.4865(11) 1.2321(11) 0.064(4) Uani 1 1 d . . .
H32 H 0.6675 0.5393 1.2950 0.077 Uiso 1 1 calc R . .
C33 C 0.5834(13) 0.3722(13) 1.2102(12) 0.066(4) Uani 1 1 d . . .
H33 H 0.6272 0.3471 1.2604 0.080 Uiso 1 1 calc R . .
C34 C 0.5004(11) 0.2971(10) 1.1206(11) 0.052(3) Uani 1 1 d . . .
H34 H 0.4853 0.2197 1.1055 0.062 Uiso 1 1 calc R . .
C35 C 0.4375(10) 0.3384(8) 1.0506(10) 0.044(3) Uani 1 1 d D . .
H35 H 0.3768 0.2867 0.9877 0.053 Uiso 1 1 calc R . .
C41 C 0.0822(10) 0.4518(8) 0.7067(10) 0.039(3) Uani 1 1 d D . .
H41 H 0.1377 0.5048 0.7727 0.047 Uiso 1 1 calc R . .
C42 C 0.0124(12) 0.4878(11) 0.6404(10) 0.050(3) Uani 1 1 d . . .
H42 H 0.0177 0.5636 0.6607 0.060 Uiso 1 1 calc R . .
C43 C -0.0673(12) 0.4097(13) 0.5417(12) 0.059(4) Uani 1 1 d . . .
H43 H -0.1173 0.4321 0.4940 0.071 Uiso 1 1 calc R . .
C44 C -0.0728(12) 0.2981(12) 0.5137(11) 0.055(3) Uani 1 1 d . . .
H44 H -0.1249 0.2440 0.4464 0.066 Uiso 1 1 calc R . .
C45 C -0.0009(9) 0.2706(10) 0.5865(9) 0.040(3) Uani 1 1 d D . .
H45 H -0.0051 0.1952 0.5686 0.048 Uiso 1 1 calc R . .
C51 C 0.3631(11) 0.9499(8) 0.4696(10) 0.041(3) Uani 1 1 d D . .
H51 H 0.4270 1.0018 0.5290 0.049 Uiso 1 1 calc R . .
C52 C 0.2989(13) 0.9863(11) 0.3985(11) 0.054(4) Uani 1 1 d . . .
H52 H 0.3232 1.0622 0.4052 0.065 Uiso 1 1 calc R . .
C53 C 0.1983(12) 0.9147(11) 0.3160(11) 0.050(3) Uani 1 1 d . . .
H53 H 0.1507 0.9402 0.2695 0.060 Uiso 1 1 calc R . .
C54 C 0.1736(11) 0.8055(11) 0.3071(10) 0.044(3) Uani 1 1 d . . .
H54 H 0.1070 0.7525 0.2520 0.052 Uiso 1 1 calc R . .
C55 C 0.2439(9) 0.7707(8) 0.3771(9) 0.038(3) Uani 1 1 d D . .
H55 H 0.2249 0.6941 0.3677 0.046 Uiso 1 1 calc R . .
C61 C 0.8149(9) 1.0166(10) 0.9149(9) 0.043(3) Uani 1 1 d D . .
H61 H 0.8291 1.0926 0.9227 0.052 Uiso 1 1 calc R . .
C62 C 0.8898(13) 0.9908(12) 0.9878(11) 0.062(4) Uani 1 1 d . . .
H62 H 0.9532 1.0471 1.0441 0.075 Uiso 1 1 calc R . .
C63 C 0.8707(12) 0.8813(14) 0.9771(13) 0.074(5) Uani 1 1 d . . .
H63 H 0.9203 0.8594 1.0257 0.089 Uiso 1 1 calc R . .
C64 C 0.7745(12) 0.8021(12) 0.8912(14) 0.064(4) Uani 1 1 d . . .
H64 H 0.7579 0.7255 0.8814 0.077 Uiso 1 1 calc R . .
C65 C 0.7052(11) 0.8369(9) 0.8219(11) 0.049(3) Uani 1 1 d D . .
H65 H 0.6417 0.7832 0.7632 0.059 Uiso 1 1 calc R . .
N10A N 0.2799(7) 0.5893(7) 1.0690(7) 0.032(2) Uani 1 1 d . . .
N10B N 0.2570(7) 0.2196(7) 0.6832(6) 0.0281(19) Uani 1 1 d . . .
N10C N 0.7303(7) 1.0680(7) 0.6581(7) 0.035(2) Uani 1 1 d . . .
N10D N 0.3413(8) 0.7037(7) 0.6372(7) 0.033(2) Uani 1 1 d . . .
N30 N 0.4573(8) 0.4463(7) 1.0665(7) 0.041(2) Uani 1 1 d D . .
N40 N 0.0762(8) 0.3439(7) 0.6828(7) 0.039(2) Uani 1 1 d D . .
N50 N 0.3365(7) 0.8410(7) 0.4564(7) 0.037(2) Uani 1 1 d D . .
N60 N 0.7245(7) 0.9439(6) 0.8346(7) 0.035(2) Uani 1 1 d D . .
O1A O 0.4480(7) 0.6436(6) 0.9820(7) 0.043(2) Uani 1 1 d . . .
O1B O 0.1026(6) 0.1547(6) 0.7852(6) 0.0337(17) Uani 1 1 d . . .
O1C O 0.6247(6) 1.1373(6) 0.8102(6) 0.0355(18) Uani 1 1 d . . .
O1D O 0.4214(7) 0.6459(6) 0.4640(7) 0.0405(19) Uani 1 1 d . . .
O12A O 0.1528(6) 0.5421(6) 1.1616(6) 0.0359(18) Uani 1 1 d . . .
O12B O 0.4036(6) 0.2581(6) 0.6121(6) 0.0352(18) Uani 1 1 d . . .
O12C O 0.8045(6) 1.0275(6) 0.5141(6) 0.0358(18) Uani 1 1 d . . .
O12D O 0.2521(7) 0.7510(6) 0.7667(6) 0.0354(18) Uani 1 1 d . . .
O16A O 0.0707(7) 0.2053(6) 0.9846(6) 0.0409(18) Uani 1 1 d D . .
H16A H 0.093(11) 0.184(11) 0.933(7) 0.061 Uiso 1 1 d D . .
O16B O 0.5657(7) 0.5665(6) 0.8620(6) 0.045(2) Uani 1 1 d D . .
H16B H 0.541(11) 0.596(11) 0.909(9) 0.068 Uiso 1 1 d D . .
O16C O 0.5472(7) 0.7205(7) 0.3527(6) 0.047(2) Uani 1 1 d D . .
H16C H 0.495(8) 0.695(12) 0.373(11) 0.071 Uiso 1 1 d D . .
O16D O 0.4217(7) 1.0883(6) 0.8395(6) 0.0413(18) Uani 1 1 d D . .
H16D H 0.475(7) 1.108(11) 0.818(11) 0.062 Uiso 1 1 d D . .
O18A O 0.2084(7) 0.3870(6) 0.9308(6) 0.043(2) Uani 1 1 d . . .
O18B O 0.3278(6) 0.4230(6) 0.8184(6) 0.0363(18) Uani 1 1 d . . .
O18C O 0.5913(6) 0.8664(6) 0.5853(6) 0.0314(16) Uani 1 1 d . . .
O18D O 0.4762(7) 0.9086(6) 0.7014(6) 0.043(2) Uani 1 1 d . . .
O19A O -0.0687(6) 0.2804(6) 1.0920(6) 0.0351(17) Uani 1 1 d . . .
O19B O 0.6091(7) 0.5252(6) 0.6604(6) 0.0381(19) Uani 1 1 d . . .
O19C O 0.7487(7) 0.7622(6) 0.3042(6) 0.0390(19) Uani 1 1 d . . .
O19D O 0.3166(6) 1.0160(6) 0.9819(6) 0.0374(19) Uani 1 1 d . . .
O22A O -0.0918(6) 0.4207(7) 1.2237(6) 0.0400(19) Uani 1 1 d . . .
O22B O 0.6006(7) 0.3907(7) 0.4999(6) 0.045(2) Uani 1 1 d . . .
O22C O 0.9093(7) 0.8898(7) 0.3107(7) 0.044(2) Uani 1 1 d . . .
O22D O 0.1916(7) 0.8747(7) 1.0103(6) 0.0384(18) Uani 1 1 d . . .
Cu1 Cu 0.34110(11) 0.51282(10) 0.96537(10) 0.0357(3) Uani 1 1 d . . .
Cu2 Cu 0.20446(10) 0.29171(10) 0.79401(10) 0.0314(3) Uani 1 1 d . . .
Cu3 Cu 0.61810(10) 0.99763(10) 0.71152(10) 0.0318(3) Uani 1 1 d . . .
Cu4 Cu 0.44285(11) 0.77772(10) 0.57446(10) 0.0337(3) Uani 1 1 d . . .
Br6A Br 0.57528(11) 1.10912(9) 1.30047(11) 0.0524(4) Uani 1 1 d . . .
Br6B Br 0.00400(10) -0.31155(9) 0.49237(10) 0.0460(3) Uani 1 1 d . . .
Br6C Br 0.92498(10) 1.59930(9) 0.90976(10) 0.0455(3) Uani 1 1 d . . .
Br6D Br 0.11362(10) 0.18008(8) 0.34824(10) 0.0448(3) Uani 1 1 d . . .

loop_
_atom_site_aniso_label
_atom_site_aniso_U_11
_atom_site_aniso_U_22
_atom_site_aniso_U_33
_atom_site_aniso_U_23
_atom_site_aniso_U_13
_atom_site_aniso_U_12
C2A 0.041(6) 0.027(6) 0.029(6) 0.010(4) 0.013(5) 0.012(5)
C2B 0.029(6) 0.013(5) 0.027(5) -0.008(4) -0.011(4) -0.002(4)
C2C 0.029(5) 0.021(6) 0.041(6) 0.010(5) 0.014(5) 0.003(5)
C2D 0.040(6) 0.011(5) 0.039(6) 0.002(4) 0.007(5) 0.010(5)
C3A 0.038(6) 0.032(6) 0.048(7) 0.012(5) 0.026(6) 0.003(5)
C3B 0.044(7) 0.021(6) 0.029(6) 0.005(4) 0.003(5) 0.007(5)
C3C 0.042(6) 0.027(6) 0.036(6) 0.019(5) 0.013(5) 0.015(5)
C3D 0.030(6) 0.038(7) 0.033(6) 0.002(5) 0.015(5) 0.003(5)
C4B 0.027(4) 0.026(4) 0.041(4) 0.007(3) 0.007(3) 0.000(3)
C4A 0.027(4) 0.026(4) 0.041(4) 0.007(3) 0.007(3) 0.000(3)
C4C 0.043(4) 0.021(3) 0.026(4) -0.001(3) 0.001(3) 0.008(3)
C4D 0.043(4) 0.021(3) 0.026(4) -0.001(3) 0.001(3) 0.008(3)
C5A 0.034(6) 0.021(6) 0.042(6) 0.004(5) 0.005(5) 0.008(5)
C5B 0.024(5) 0.022(5) 0.034(6) 0.009(4) -0.001(4) 0.004(5)
C5C 0.047(7) 0.010(5) 0.035(6) 0.009(4) 0.010(5) 0.015(5)
C5D 0.031(6) 0.020(5) 0.024(5) 0.005(4) 0.001(4) -0.003(4)
C7A 0.033(6) 0.024(6) 0.038(6) 0.006(5) 0.008(5) 0.008(5)
C7B 0.044(7) 0.025(6) 0.038(6) 0.011(5) 0.018(5) 0.016(5)
C7C 0.032(6) 0.032(6) 0.044(6) 0.012(5) 0.013(5) 0.010(5)
C7D 0.032(6) 0.031(6) 0.039(6) 0.019(5) 0.012(5) 0.012(5)
C8A 0.027(5) 0.019(5) 0.032(5) 0.010(4) 0.008(4) 0.010(4)
C8B 0.020(5) 0.028(6) 0.026(5) 0.006(4) -0.002(4) 0.001(4)
C8C 0.040(6) 0.022(6) 0.033(6) 0.006(4) 0.010(5) 0.008(5)
C8D 0.029(6) 0.018(5) 0.042(6) 0.017(5) 0.012(5) 0.010(4)
C9A 0.035(6) 0.017(5) 0.039(6) 0.011(4) 0.005(5) 0.016(5)
C9B 0.031(6) 0.033(6) 0.022(5) 0.004(4) 0.006(4) 0.006(5)
C9C 0.024(5) 0.017(5) 0.031(5) 0.001(4) 0.004(4) 0.004(4)
C9D 0.036(6) 0.026(6) 0.036(6) 0.019(5) 0.015(5) 0.013(5)
C11A 0.034(6) 0.023(5) 0.031(6) 0.002(4) 0.013(5) -0.004(5)
C11B 0.031(6) 0.038(6) 0.029(5) 0.012(5) 0.009(5) 0.012(5)
C11C 0.031(6) 0.028(6) 0.035(6) 0.002(5) 0.011(5) 0.006(5)
C11D 0.032(6) 0.020(5) 0.039(6) -0.001(4) 0.012(5) 0.004(5)
C13A 0.027(6) 0.023(5) 0.040(6) 0.012(4) 0.002(5) 0.002(5)
C13B 0.029(6) 0.026(6) 0.042(6) 0.007(5) 0.012(5) 0.002(5)
C13C 0.032(6) 0.022(5) 0.038(6) 0.005(4) 0.004(5) 0.003(5)
C13D 0.037(6) 0.022(5) 0.030(5) 0.005(4) 0.009(5) 0.012(5)
C14A 0.028(5) 0.019(5) 0.032(5) 0.006(4) 0.004(4) 0.004(4)
C14B 0.033(6) 0.028(6) 0.030(5) 0.013(5) 0.005(5) 0.003(5)
C14C 0.037(6) 0.027(6) 0.033(5) 0.008(4) 0.015(5) 0.019(5)
C14D 0.040(6) 0.030(6) 0.024(5) 0.006(4) 0.007(5) 0.013(5)
C15A 0.045(7) 0.020(5) 0.037(6) 0.011(5) 0.020(5) 0.008(5)
C15B 0.026(6) 0.028(6) 0.024(5) -0.003(4) -0.004(4) -0.001(5)
C15C 0.028(6) 0.036(6) 0.020(5) 0.003(4) -0.002(4) -0.003(5)
C15D 0.037(6) 0.012(5) 0.037(6) 0.005(4) 0.014(5) 0.010(5)
C17A 0.050(7) 0.018(5) 0.033(6) -0.005(4) 0.018(5) -0.006(5)
C17B 0.029(5) 0.030(6) 0.032(5) 0.018(5) 0.002(4) 0.018(5)
C17C 0.018(5) 0.035(6) 0.013(4) 0.012(4) -0.007(4) 0.006(4)
C17D 0.036(6) 0.033(6) 0.038(6) 0.010(5) 0.017(5) 0.013(5)
C20A 0.045(7) 0.026(6) 0.053(7) 0.010(5) 0.027(6) 0.005(5)
C20B 0.030(6) 0.052(8) 0.046(7) 0.024(6) 0.015(5) 0.006(6)
C20C 0.052(8) 0.047(8) 0.047(7) 0.009(6) 0.032(6) 0.011(6)
C20D 0.050(7) 0.020(6) 0.053(7) 0.004(5) 0.024(6) 0.017(5)
C21A 0.074(10) 0.018(6) 0.098(11) 0.014(7) 0.045(9) -0.011(6)
C21B 0.062(9) 0.053(8) 0.060(8) 0.014(7) 0.036(7) 0.010(7)
C21C 0.073(10) 0.056(9) 0.071(9) 0.011(7) 0.047(8) 0.016(8)
C21D 0.079(10) 0.044(8) 0.060(8) 0.009(6) 0.043(8) 0.028(8)
C23A 0.036(6) 0.023(6) 0.049(7) 0.010(5) 0.016(5) 0.009(5)
C23B 0.049(7) 0.035(7) 0.045(7) 0.016(5) 0.027(6) 0.000(6)
C23C 0.040(7) 0.032(7) 0.050(7) -0.008(5) 0.025(6) 0.001(6)
C23D 0.074(9) 0.020(6) 0.047(7) 0.014(5) 0.028(6) 0.025(6)
C31 0.066(8) 0.029(6) 0.045(7) 0.011(5) 0.022(6) 0.021(6)
C32 0.080(10) 0.031(7) 0.052(8) 0.003(6) 0.002(7) 0.005(7)
C33 0.078(10) 0.063(10) 0.069(9) 0.036(8) 0.012(8) 0.042(9)
C34 0.058(8) 0.024(6) 0.064(8) 0.012(6) 0.006(7) 0.018(6)
C35 0.043(7) 0.029(6) 0.048(7) 0.010(5) 0.006(6) 0.006(5)
C41 0.045(7) 0.020(6) 0.053(7) 0.011(5) 0.020(6) 0.008(5)
C42 0.068(9) 0.046(8) 0.050(7) 0.022(6) 0.028(7) 0.029(7)
C43 0.064(9) 0.069(10) 0.069(9) 0.046(8) 0.024(7) 0.040(8)
C44 0.053(8) 0.054(8) 0.051(8) 0.015(6) 0.022(6) 0.007(7)
C45 0.035(6) 0.044(7) 0.043(7) 0.016(6) 0.013(5) 0.013(6)
C51 0.052(7) 0.025(6) 0.055(7) 0.014(5) 0.034(6) 0.011(5)
C52 0.096(12) 0.043(8) 0.068(9) 0.038(7) 0.056(9) 0.049(8)
C53 0.056(8) 0.040(7) 0.060(8) 0.024(6) 0.018(7) 0.022(6)
C54 0.056(8) 0.045(7) 0.044(7) 0.024(6) 0.021(6) 0.027(6)
C55 0.043(7) 0.016(5) 0.051(7) 0.008(5) 0.012(6) 0.010(5)
C61 0.045(7) 0.032(6) 0.038(6) 0.007(5) 0.001(6) 0.007(6)
C62 0.065(9) 0.043(8) 0.057(8) 0.022(7) -0.003(7) 0.003(7)
C63 0.046(8) 0.079(11) 0.078(10) 0.030(9) -0.005(7) 0.016(8)
C64 0.060(9) 0.039(8) 0.125(13) 0.053(9) 0.044(9) 0.030(7)
C65 0.044(7) 0.033(7) 0.058(8) 0.004(6) 0.007(6) 0.013(6)
N10A 0.029(5) 0.026(5) 0.042(5) 0.014(4) 0.014(4) 0.008(4)
N10B 0.033(5) 0.024(5) 0.021(4) 0.004(3) 0.009(4) 0.004(4)
N10C 0.028(5) 0.021(5) 0.044(5) 0.006(4) 0.012(4) -0.004(4)
N10D 0.039(5) 0.019(4) 0.042(5) 0.015(4) 0.016(4) 0.007(4)
N30 0.045(6) 0.032(5) 0.046(6) 0.016(4) 0.018(5) 0.007(4)
N40 0.048(6) 0.036(5) 0.044(5) 0.018(4) 0.030(5) 0.014(5)
N50 0.047(6) 0.031(5) 0.047(5) 0.017(4) 0.026(5) 0.023(5)
N60 0.035(5) 0.023(5) 0.044(5) 0.016(4) 0.006(4) 0.007(4)
O1A 0.051(5) 0.019(4) 0.059(5) 0.009(3) 0.032(4) 0.003(4)
O1B 0.038(4) 0.016(3) 0.034(4) -0.004(3) 0.009(3) 0.003(3)
O1C 0.030(4) 0.021(4) 0.033(4) -0.005(3) 0.009(3) -0.012(3)
O1D 0.047(5) 0.019(4) 0.066(5) 0.011(4) 0.032(4) 0.019(4)
O12A 0.038(4) 0.027(4) 0.039(4) 0.008(3) 0.019(3) 0.002(3)
O12B 0.038(4) 0.028(4) 0.039(4) 0.007(3) 0.018(3) 0.011(4)
O12C 0.040(4) 0.031(4) 0.037(4) 0.008(3) 0.021(3) 0.008(4)
O12D 0.045(5) 0.026(4) 0.035(4) 0.009(3) 0.018(4) 0.009(4)
O16A 0.051(5) 0.023(4) 0.042(4) 0.005(3) 0.025(4) -0.001(4)
O16B 0.037(4) 0.032(4) 0.044(5) -0.005(3) 0.014(4) -0.009(3)
O16C 0.043(5) 0.040(5) 0.033(4) -0.004(3) 0.008(3) -0.008(4)
O16D 0.050(5) 0.024(4) 0.053(5) 0.009(3) 0.025(4) 0.014(4)
O18A 0.050(5) 0.023(4) 0.042(4) -0.001(3) 0.026(4) -0.007(4)
O18B 0.046(4) 0.015(3) 0.032(4) -0.008(3) 0.016(3) -0.004(3)
O18C 0.027(4) 0.020(4) 0.035(4) 0.001(3) 0.008(3) -0.003(3)
O18D 0.041(5) 0.029(4) 0.045(5) -0.005(3) 0.023(4) -0.004(4)
O19A 0.035(4) 0.025(4) 0.037(4) 0.004(3) 0.014(3) 0.000(3)
O19B 0.039(4) 0.029(4) 0.041(4) 0.011(3) 0.014(4) 0.004(4)
O19C 0.041(4) 0.029(4) 0.043(4) 0.007(4) 0.017(4) 0.009(4)
O19D 0.044(5) 0.028(4) 0.034(4) 0.003(3) 0.013(4) 0.009(4)
O22A 0.035(4) 0.038(5) 0.048(5) 0.015(4) 0.018(4) 0.011(4)
O22B 0.047(5) 0.044(5) 0.042(4) 0.008(4) 0.028(4) 0.006(4)
O22C 0.039(4) 0.037(5) 0.053(5) 0.004(4) 0.022(4) 0.013(4)
O22D 0.044(4) 0.039(5) 0.039(4) 0.019(4) 0.016(4) 0.016(4)
Cu1 0.0386(7) 0.0221(7) 0.0380(7) 0.0029(6) 0.0158(6) 0.0010(6)
Cu2 0.0339(7) 0.0203(6) 0.0334(7) 0.0030(5) 0.0125(6) 0.0035(5)
Cu3 0.0324(7) 0.0208(6) 0.0343(7) 0.0030(5) 0.0122(6) 0.0018(5)
Cu4 0.0358(7) 0.0200(6) 0.0376(7) 0.0016(5) 0.0157(6) 0.0015(6)
Br6A 0.0621(8) 0.0204(6) 0.0659(8) 0.0028(5) 0.0287(7) 0.0044(6)
Br6B 0.0608(8) 0.0200(5) 0.0546(7) 0.0089(5) 0.0245(6) 0.0085(5)
Br6C 0.0482(7) 0.0190(5) 0.0648(8) 0.0105(5) 0.0198(6) 0.0079(5)
Br6D 0.0548(7) 0.0181(5) 0.0577(7) 0.0079(5) 0.0244(6) 0.0059(5)

loop_
_atom_type_symbol
_atom_type_description
_atom_type_scat_dispersion_real
_atom_type_scat_dispersion_imag
_atom_type_scat_source
C C 0.0033 0.0016 'International Tables Vol C Tables 4.2.6.8 and 6.1.1.4'
H H 0.0000 0.0000 'International Tables Vol C Tables 4.2.6.8 and 6.1.1.4'
N N 0.0061 0.0033 'International Tables Vol C Tables 4.2.6.8 and 6.1.1.4'
O O 0.0106 0.0060 'International Tables Vol C Tables 4.2.6.8 and 6.1.1.4'
Cu Cu 0.3201 1.2651 'International Tables Vol C Tables 4.2.6.8 and 6.1.1.4'
Br Br -0.2901 2.4595 'International Tables Vol C Tables 4.2.6.8 and 6.1.1.4'

loop_
_geom_angle_atom_site_label_1
_geom_angle_atom_site_label_2
_geom_angle_atom_site_label_3
_geom_angle
_geom_angle_site_symmetry_1
_geom_angle_site_symmetry_3
_geom_angle_publ_flag
O1A C2A C8A 124.0(10) . . ?
O1A C2A C3A 118.8(10) . . ?
C8A C2A C3A 117.2(10) . . ?
O1B C2B C3B 117.6(11) . . ?
O1B C2B C8B 124.0(10) . . ?
C3B C2B C8B 118.4(9) . . ?
O1C C2C C8C 126.2(10) . . ?
O1C C2C C3C 115.0(10) . . ?
C8C C2C C3C 118.7(10) . . ?
O1D C2D C8D 122.8(9) . . ?
O1D C2D C3D 118.0(11) . . ?
C8D C2D C3D 119.2(10) . . ?
C4A C3A C2A 122.2(11) . . ?
C4A C3A H3A 118.9 . . ?
C2A C3A H3A 118.9 . . ?
C4B C3B C2B 121.1(11) . . ?
C4B C3B H3B 119.5 . . ?
C2B C3B H3B 119.5 . . ?
C4C C3C C2C 118.2(11) . . ?
C4C C3C H3C 120.9 . . ?
C2C C3C H3C 120.9 . . ?
C4D C3D C2D 122.0(11) . . ?
C4D C3D H3D 119.0 . . ?
C2D C3D H3D 119.0 . . ?
C3B C4B C5B 120.0(11) . . ?
C3B C4B H4B 120.0 . . ?
C5B C4B H4B 120.0 . . ?
C3A C4A C5A 119.1(10) . . ?
C3A C4A H4A 120.4 . . ?
C5A C4A H4A 120.4 . . ?
C3C C4C C5C 121.8(11) . . ?
C3C C4C H4C 119.1 . . ?
C5C C4C H4C 119.1 . . ?
C5D C4D C3D 118.9(10) . . ?
C5D C4D H4D 120.5 . . ?
C3D C4D H4D 120.5 . . ?
C7A C5A C4A 120.4(10) . . ?
C7A C5A Br6A 120.4(9) . . ?
C4A C5A Br6A 119.2(9) . . ?
C7B C5B C4B 121.6(10) . . ?
C7B C5B Br6B 118.8(9) . . ?
C4B C5B Br6B 119.5(8) . . ?
C7C C5C C4C 121.9(11) . . ?
C7C C5C Br6C 118.7(9) . . ?
C4C C5C Br6C 119.4(8) . . ?
C4D C5D C7D 122.0(10) . . ?
C4D C5D Br6D 119.5(8) . . ?
C7D C5D Br6D 118.5(8) . . ?
C5A C7A C8A 119.9(11) . . ?
C5A C7A H7A 120.1 . . ?
C8A C7A H7A 120.1 . . ?
C5B C7B C8B 121.5(11) . . ?
C5B C7B H7B 119.3 . . ?
C8B C7B H7B 119.3 . . ?
C5C C7C C8C 119.5(11) . . ?
C5C C7C H7C 120.2 . . ?
C8C C7C H7C 120.2 . . ?
C5D C7D C8D 119.6(10) . . ?
C5D C7D H7D 120.2 . . ?
C8D C7D H7D 120.2 . . ?
C2A C8A C7A 121.2(10) . . ?
C2A C8A C9A 123.8(10) . . ?
C7A C8A C9A 114.9(10) . . ?
C2B C8B C7B 117.3(10) . . ?
C2B C8B C9B 124.0(9) . . ?
C7B C8B C9B 118.7(10) . . ?
C2C C8C C7C 119.8(10) . . ?
C2C C8C C9C 122.0(10) . . ?
C7C C8C C9C 118.2(10) . . ?
C9D C8D C2D 127.2(10) . . ?
C9D C8D C7D 114.4(10) . . ?
C2D C8D C7D 118.2(10) . . ?
N10A C9A C8A 125.2(10) . . ?
N10A C9A H9A 117.4 . . ?
C8A C9A H9A 117.4 . . ?
N10B C9B C8B 124.6(10) . . ?
N10B C9B H9B 117.7 . . ?
C8B C9B H9B 117.7 . . ?
N10C C9C C8C 126.1(10) . . ?
N10C C9C H9C 116.9 . . ?
C8C C9C H9C 116.9 . . ?
N10D C9D C8D 122.5(10) . . ?
N10D C9D H9D 118.7 . . ?
C8D C9D H9D 118.7 . . ?
O12A C11A N10A 112.8(8) . . ?
O12A C11A C17A 111.9(9) . . ?
N10A C11A C17A 109.1(9) . . ?
O12A C11A H11A 107.6 . . ?
N10A C11A H11A 107.6 . . ?
C17A C11A H11A 107.6 . . ?
O12B C11B N10B 114.2(9) . . ?
O12B C11B C17B 112.9(8) . . ?
N10B C11B C17B 106.1(8) . . ?
O12B C11B H11B 107.8 . . ?
N10B C11B H11B 107.8 . . ?
C17B C11B H11B 107.8 . . ?
O12C C11C N10C 113.0(9) . . ?
O12C C11C C17C 110.9(8) . . ?
N10C C11C C17C 106.5(8) . . ?
O12C C11C H11C 108.8 . . ?
N10C C11C H11C 108.8 . . ?
C17C C11C H11C 108.8 . . ?
O12D C11D N10D 112.5(8) . . ?
O12D C11D C17D 112.2(9) . . ?
N10D C11D C17D 107.3(9) . . ?
O12D C11D H11D 108.2 . . ?
N10D C11D H11D 108.2 . . ?
C17D C11D H11D 108.2 . . ?
O12A C13A C14A 112.8(9) . . ?
O12A C13A C23A 108.4(8) . . ?
C14A C13A C23A 110.9(10) . . ?
O12A C13A H13A 108.2 . . ?
C14A C13A H13A 108.2 . . ?
C23A C13A H13A 108.2 . . ?
O12B C13B C23B 112.8(9) . . ?
O12B C13B C14B 109.4(9) . . ?
C23B C13B C14B 108.9(10) . . ?
O12B C13B H13B 108.6 . . ?
C23B C13B H13B 108.6 . . ?
C14B C13B H13B 108.6 . . ?
O12C C13C C23C 111.7(9) . . ?
O12C C13C C14C 110.6(9) . . ?
C23C C13C C14C 107.2(9) . . ?
O12C C13C H13C 109.1 . . ?
C23C C13C H13C 109.1 . . ?
C14C C13C H13C 109.1 . . ?
O12D C13D C23D 107.6(9) . . ?
O12D C13D C14D 109.7(8) . . ?
C23D C13D C14D 110.5(9) . . ?
O12D C13D H13D 109.6 . . ?
C23D C13D H13D 109.6 . . ?
C14D C13D H13D 109.6 . . ?
O19A C14A C13A 109.4(9) . . ?
O19A C14A C15A 109.9(8) . . ?
C13A C14A C15A 111.6(9) . . ?
O19A C14A H14A 108.6 . . ?
C13A C14A H14A 108.6 . . ?
C15A C14A H14A 108.6 . . ?
O19B C14B C15B 109.5(9) . . ?
O19B C14B C13B 107.0(8) . . ?
C15B C14B C13B 113.0(9) . . ?
O19B C14B H14B 109.1 . . ?
C15B C14B H14B 109.1 . . ?
C13B C14B H14B 109.1 . . ?
O19C C14C C15C 111.3(9) . . ?
O19C C14C C13C 106.4(9) . . ?
C15C C14C C13C 110.8(9) . . ?
O19C C14C H14C 109.4 . . ?
C15C C14C H14C 109.4 . . ?
C13C C14C H14C 109.4 . . ?
O19D C14D C15D 109.7(9) . . ?
O19D C14D C13D 107.1(8) . . ?
C15D C14D C13D 112.3(9) . . ?
O19D C14D H14D 109.2 . . ?
C15D C14D H14D 109.2 . . ?
C13D C14D H14D 109.2 . . ?
O16A C15A C17A 111.8(9) . . ?
O16A C15A C14A 108.0(8) . . ?
C17A C15A C14A 106.5(9) . . ?
O16A C15A H15A 110.2 . . ?
C17A C15A H15A 110.2 . . ?
C14A C15A H15A 110.2 . . ?
O16B C15B C14B 107.5(9) . . ?
O16B C15B C17B 113.5(9) . . ?
C14B C15B C17B 109.6(9) . . ?
O16B C15B H15B 108.7 . . ?
C14B C15B H15B 108.7 . . ?
C17B C15B H15B 108.7 . . ?
O16C C15C C17C 114.1(9) . . ?
O16C C15C C14C 107.8(8) . . ?
C17C C15C C14C 110.8(9) . . ?
O16C C15C H15C 108.0 . . ?
C17C C15C H15C 108.0 . . ?
C14C C15C H15C 108.0 . . ?
O16D C15D C14D 110.2(9) . . ?
O16D C15D C17D 111.4(9) . . ?
C14D C15D C17D 105.0(8) . . ?
O16D C15D H15D 110.1 . . ?
C14D C15D H15D 110.1 . . ?
C17D C15D H15D 110.1 . . ?
O18A C17A C15A 114.5(8) . . ?
O18A C17A C11A 103.9(9) . . ?
C15A C17A C11A 111.4(10) . . ?
O18A C17A H17A 109.0 . . ?
C15A C17A H17A 109.0 . . ?
C11A C17A H17A 109.0 . . ?
O18B C17B C15B 115.5(9) . . ?
O18B C17B C11B 106.2(8) . . ?
C15B C17B C11B 109.3(8) . . ?
O18B C17B H17B 108.5 . . ?
C15B C17B H17B 108.5 . . ?
C11B C17B H17B 108.5 . . ?
O18C C17C C15C 117.0(9) . . ?
O18C C17C C11C 103.9(7) . . ?
C15C C17C C11C 109.8(8) . . ?
O18C C17C H17C 108.6 . . ?
C15C C17C H17C 108.6 . . ?
C11C C17C H17C 108.6 . . ?
O18D C17D C11D 106.7(9) . . ?
O18D C17D C15D 114.0(9) . . ?
C11D C17D C15D 111.4(9) . . ?
O18D C17D H17D 108.2 . . ?
C11D C17D H17D 108.2 . . ?
C15D C17D H17D 108.2 . . ?
O22A C20A O19A 111.1(9) . . ?
O22A C20A C21A 108.4(10) . . ?
O19A C20A C21A 106.5(10) . . ?
O22A C20A H20A 110.2 . . ?
O19A C20A H20A 110.2 . . ?
C21A C20A H20A 110.2 . . ?
O22B C20B O19B 114.6(9) . . ?
O22B C20B C21B 109.8(10) . . ?
O19B C20B C21B 107.5(11) . . ?
O22B C20B H20B 108.2 . . ?
O19B C20B H20B 108.2 . . ?
C21B C20B H20B 108.2 . . ?
O19C C20C O22C 112.7(10) . . ?
O19C C20C C21C 107.8(11) . . ?
O22C C20C C21C 108.8(11) . . ?
O19C C20C H20C 109.2 . . ?
O22C C20C H20C 109.2 . . ?
C21C C20C H20C 109.2 . . ?
O19D C20D O22D 112.0(9) . . ?
O19D C20D C21D 107.7(10) . . ?
O22D C20D C21D 109.4(10) . . ?
O19D C20D H20D 109.2 . . ?
O22D C20D H20D 109.2 . . ?
C21D C20D H20D 109.2 . . ?
C20A C21A H21A 109.5 . . ?
C20A C21A H21B 109.5 . . ?
H21A C21A H21B 109.5 . . ?
C20A C21A H21C 109.5 . . ?
H21A C21A H21C 109.5 . . ?
H21B C21A H21C 109.5 . . ?
C20B C21B H21D 109.5 . . ?
C20B C21B H21E 109.5 . . ?
H21D C21B H21E 109.5 . . ?
C20B C21B H21F 109.5 . . ?
H21D C21B H21F 109.5 . . ?
H21E C21B H21F 109.5 . . ?
C20C C21C H21G 109.5 . . ?
C20C C21C H21H 109.5 . . ?
H21G C21C H21H 109.5 . . ?
C20C C21C H21I 109.5 . . ?
H21G C21C H21I 109.5 . . ?
H21H C21C H21I 109.5 . . ?
C20D C21D H21J 109.5 . . ?
C20D C21D H21K 109.5 . . ?
H21J C21D H21K 109.5 . . ?
C20D C21D H21L 109.5 . . ?
H21J C21D H21L 109.5 . . ?
H21K C21D H21L 109.5 . . ?
O22A C23A C13A 107.1(9) . . ?
O22A C23A H23A 110.3 . . ?
C13A C23A H23A 110.3 . . ?
O22A C23A H23B 110.3 . . ?
C13A C23A H23B 110.3 . . ?
H23A C23A H23B 108.6 . . ?
O22B C23B C13B 110.8(10) . . ?
O22B C23B H23C 109.5 . . ?
C13B C23B H23C 109.5 . . ?
O22B C23B H23D 109.5 . . ?
C13B C23B H23D 109.5 . . ?
H23C C23B H23D 108.1 . . ?
O22C C23C C13C 109.8(10) . . ?
O22C C23C H23E 109.7 . . ?
C13C C23C H23E 109.7 . . ?
O22C C23C H23F 109.7 . . ?
C13C C23C H23F 109.7 . . ?
H23E C23C H23F 108.2 . . ?
O22D C23D C13D 107.9(10) . . ?
O22D C23D H23G 110.1 . . ?
C13D C23D H23G 110.1 . . ?
O22D C23D H23H 110.1 . . ?
C13D C23D H23H 110.1 . . ?
H23G C23D H23H 108.4 . . ?
N30 C31 C32 124.0(11) . . ?
N30 C31 H31 118.0 . . ?
C32 C31 H31 118.0 . . ?
C31 C32 C33 116.4(12) . . ?
C31 C32 H32 121.8 . . ?
C33 C32 H32 121.8 . . ?
C34 C33 C32 122.2(12) . . ?
C34 C33 H33 118.9 . . ?
C32 C33 H33 118.9 . . ?
C33 C34 C35 116.5(11) . . ?
C33 C34 H34 121.7 . . ?
C35 C34 H34 121.7 . . ?
N30 C35 C34 124.0(11) . . ?
N30 C35 H35 118.0 . . ?
C34 C35 H35 118.0 . . ?
N40 C41 C42 123.3(11) . . ?
N40 C41 H41 118.4 . . ?
C42 C41 H41 118.4 . . ?
C41 C42 C43 118.1(12) . . ?
C41 C42 H42 121.0 . . ?
C43 C42 H42 121.0 . . ?
C42 C43 C44 119.7(12) . . ?
C42 C43 H43 120.2 . . ?
C44 C43 H43 120.2 . . ?
C45 C44 C43 117.5(12) . . ?
C45 C44 H44 121.2 . . ?
C43 C44 H44 121.2 . . ?
N40 C45 C44 124.2(12) . . ?
N40 C45 H45 117.9 . . ?
C44 C45 H45 117.9 . . ?
N50 C51 C52 120.7(12) . . ?
N50 C51 H51 119.6 . . ?
C52 C51 H51 119.6 . . ?
C51 C52 C53 121.8(12) . . ?
C51 C52 H52 119.1 . . ?
C53 C52 H52 119.1 . . ?
C54 C53 C52 115.3(11) . . ?
C54 C53 H53 122.4 . . ?
C52 C53 H53 122.4 . . ?
C53 C54 C55 121.2(12) . . ?
C53 C54 H54 119.4 . . ?
C55 C54 H54 119.4 . . ?
N50 C55 C54 122.0(10) . . ?
N50 C55 H55 119.0 . . ?
C54 C55 H55 119.0 . . ?
N60 C61 C62 125.0(12) . . ?
N60 C61 H61 117.5 . . ?
C62 C61 H61 117.5 . . ?
C61 C62 C63 118.1(12) . . ?
C61 C62 H62 120.9 . . ?
C63 C62 H62 120.9 . . ?
C62 C63 C64 117.7(13) . . ?
C62 C63 H63 121.2 . . ?
C64 C63 H63 121.2 . . ?
C65 C64 C63 119.5(13) . . ?
C65 C64 H64 120.3 . . ?
C63 C64 H64 120.3 . . ?
N60 C65 C64 121.9(12) . . ?
N60 C65 H65 119.1 . . ?
C64 C65 H65 119.1 . . ?
C9A N10A C11A 124.6(10) . . ?
C9A N10A Cu1 125.3(8) . . ?
C11A N10A Cu1 110.0(6) . . ?
C9B N10B C11B 122.5(9) . . ?
C9B N10B Cu2 127.1(8) . . ?
C11B N10B Cu2 110.3(6) . . ?
C9C N10C C11C 123.3(10) . . ?
C9C N10C Cu3 126.4(8) . . ?
C11C N10C Cu3 109.9(7) . . ?
C9D N10D C11D 123.8(9) . . ?
C9D N10D Cu4 125.8(8) . . ?
C11D N10D Cu4 110.3(7) . . ?
C35 N30 C31 116.8(10) . . ?
C35 N30 Cu1 123.5(7) . . ?
C31 N30 Cu1 118.8(7) . . ?
C45 N40 C41 117.2(10) . . ?
C45 N40 Cu2 121.5(7) . . ?
C41 N40 Cu2 120.9(7) . . ?
C55 N50 C51 118.8(10) . . ?
C55 N50 Cu4 119.6(7) . . ?
C51 N50 Cu4 121.4(8) . . ?
C61 N60 C65 117.8(10) . . ?
C61 N60 Cu3 120.7(7) . . ?
C65 N60 Cu3 121.1(7) . . ?
C2A O1A Cu1 127.3(7) . . ?
C2B O1B Cu2 126.3(8) . . ?
C2C O1C Cu3 125.1(7) . . ?
C2D O1D Cu4 127.0(7) . . ?
C13A O12A C11A 107.7(8) . . ?
C11B O12B C13B 108.7(8) . . ?
C13C O12C C11C 108.0(8) . . ?
C11D O12D C13D 107.3(8) . . ?
C15A O16A H16A 113(10) . . ?
C15B O16B H16B 116(10) . . ?
C15C O16C H16C 121(10) . . ?
C15D O16D H16D 112(10) . . ?
C17A O18A Cu2 147.5(6) . . ?
C17A O18A Cu1 109.3(6) . . ?
Cu2 O18A Cu1 100.6(3) . . ?
C17B O18B Cu2 111.0(6) . . ?
C17B O18B Cu1 132.5(7) . . ?
Cu2 O18B Cu1 99.1(3) . . ?
C17C O18C Cu3 112.8(6) . . ?
C17C O18C Cu4 133.5(6) . . ?
Cu3 O18C Cu4 98.6(3) . . ?
C17D O18D Cu3 150.2(7) . . ?
C17D O18D Cu4 108.1(6) . . ?
Cu3 O18D Cu4 101.5(4) . . ?
C14A O19A C20A 109.5(8) . . ?
C20B O19B C14B 110.6(8) . . ?
C20C O19C C14C 110.4(9) . . ?
C20D O19D C14D 110.2(8) . . ?
C20A O22A C23A 111.7(8) . . ?
C20B O22B C23B 111.8(9) . . ?
C20C O22C C23C 110.3(9) . . ?
C20D O22D C23D 111.2(8) . . ?
O1A Cu1 O18A 168.5(4) . . ?
O1A Cu1 O18B 98.9(3) . . ?
O18A Cu1 O18B 79.4(3) . . ?
O1A Cu1 N10A 93.7(4) . . ?
O18A Cu1 N10A 83.2(3) . . ?
O18B Cu1 N10A 152.1(4) . . ?
O1A Cu1 N30 97.4(4) . . ?
O18A Cu1 N30 94.1(3) . . ?
O18B Cu1 N30 98.5(3) . . ?
N10A Cu1 N30 104.4(3) . . ?
O1A Cu1 Cu2 139.1(3) . . ?
O18A Cu1 Cu2 39.3(2) . . ?
O18B Cu1 Cu2 40.4(2) . . ?
N10A Cu1 Cu2 120.9(3) . . ?
N30 Cu1 Cu2 94.5(2) . . ?
O18A Cu2 O1B 99.2(3) . . ?
O18A Cu2 N10B 159.6(3) . . ?
O1B Cu2 N10B 94.0(3) . . ?
O18A Cu2 O18B 80.3(3) . . ?
O1B Cu2 O18B 169.9(3) . . ?
N10B Cu2 O18B 84.0(3) . . ?
O18A Cu2 N40 95.7(3) . . ?
O1B Cu2 N40 97.4(3) . . ?
N10B Cu2 N40 98.0(3) . . ?
O18B Cu2 N40 92.7(3) . . ?
O18A Cu2 Cu1 40.1(2) . . ?
O1B Cu2 Cu1 137.1(2) . . ?
N10B Cu2 Cu1 122.1(3) . . ?
O18B Cu2 Cu1 40.5(2) . . ?
N40 Cu2 Cu1 99.3(2) . . ?
O18D Cu3 O1C 98.2(3) . . ?
O18D Cu3 N10C 156.7(3) . . ?
O1C Cu3 N10C 94.0(3) . . ?
O18D Cu3 O18C 80.5(3) . . ?
O1C Cu3 O18C 166.8(3) . . ?
N10C Cu3 O18C 83.1(3) . . ?
O18D Cu3 N60 98.0(4) . . ?
O1C Cu3 N60 99.1(3) . . ?
N10C Cu3 N60 99.6(4) . . ?
O18C Cu3 N60 94.1(3) . . ?
O18D Cu3 Cu4 39.8(2) . . ?
O1C Cu3 Cu4 136.2(2) . . ?
N10C Cu3 Cu4 121.7(3) . . ?
O18C Cu3 Cu4 40.7(2) . . ?
N60 Cu3 Cu4 98.8(2) . . ?
O1D Cu4 O18D 173.2(4) . . ?
O1D Cu4 N10D 93.9(4) . . ?
O18D Cu4 N10D 84.4(4) . . ?
O1D Cu4 O18C 99.5(3) . . ?
O18D Cu4 O18C 79.3(3) . . ?
N10D Cu4 O18C 151.9(3) . . ?
O1D Cu4 N50 94.2(3) . . ?
O18D Cu4 N50 92.7(3) . . ?
N10D Cu4 N50 104.9(3) . . ?
O18C Cu4 N50 98.7(3) . . ?
O1D Cu4 Cu3 139.9(2) . . ?
O18D Cu4 Cu3 38.7(2) . . ?
N10D Cu4 Cu3 120.1(3) . . ?
O18C Cu4 Cu3 40.7(2) . . ?
N50 Cu4 Cu3 96.4(2) . . ?

loop_
_geom_bond_atom_site_label_1
_geom_bond_atom_site_label_2
_geom_bond_distance
_geom_bond_site_symmetry_2
_geom_bond_publ_flag
C2A O1A 1.353(13) . ?
C2A C8A 1.392(15) . ?
C2A C3A 1.406(16) . ?
C2B O1B 1.308(12) . ?
C2B C3B 1.415(17) . ?
C2B C8B 1.426(16) . ?
C2C O1C 1.325(13) . ?
C2C C8C 1.404(16) . ?
C2C C3C 1.425(16) . ?
C2D O1D 1.322(13) . ?
C2D C8D 1.407(16) . ?
C2D C3D 1.428(15) . ?
C3A C4A 1.380(16) . ?
C3A H3A 0.9500 . ?
C3B C4B 1.374(15) . ?
C3B H3B 0.9500 . ?
C3C C4C 1.362(16) . ?
C3C H3C 0.9500 . ?
C3D C4D 1.390(16) . ?
C3D H3D 0.9500 . ?
C4B C5B 1.383(16) . ?
C4B H4B 0.9500 . ?
C4A C5A 1.396(17) . ?
C4A H4A 0.9500 . ?
C4C C5C 1.384(17) . ?
C4C H4C 0.9500 . ?
C4D C5D 1.368(16) . ?
C4D H4D 0.9500 . ?
C5A C7A 1.373(17) . ?
C5A Br6A 1.904(11) . ?
C5B C7B 1.319(16) . ?
C5B Br6B 1.916(11) . ?
C5C C7C 1.312(16) . ?
C5C Br6C 1.930(11) . ?
C5D C7D 1.410(15) . ?
C5D Br6D 1.921(10) . ?
C7A C8A 1.402(14) . ?
C7A H7A 0.9500 . ?
C7B C8B 1.450(15) . ?
C7B H7B 0.9500 . ?
C7C C8C 1.420(16) . ?
C7C H7C 0.9500 . ?
C7D C8D 1.444(15) . ?
C7D H7D 0.9500 . ?
C8A C9A 1.444(16) . ?
C8B C9B 1.462(15) . ?
C8C C9C 1.493(14) . ?
C8D C9D 1.403(15) . ?
C9A N10A 1.282(13) . ?
C9A H9A 0.9500 . ?
C9B N10B 1.255(13) . ?
C9B H9B 0.9500 . ?
C9C N10C 1.242(13) . ?
C9C H9C 0.9500 . ?
C9D N10D 1.304(14) . ?
C9D H9D 0.9500 . ?
C11A O12A 1.436(12) . ?
C11A N10A 1.445(14) . ?
C11A C17A 1.520(15) . ?
C11A H11A 1.0000 . ?
C11B O12B 1.397(13) . ?
C11B N10B 1.443(14) . ?
C11B C17B 1.549(14) . ?
C11B H11B 1.0000 . ?
C11C O12C 1.426(13) . ?
C11C N10C 1.442(14) . ?
C11C C17C 1.571(13) . ?
C11C H11C 1.0000 . ?
C11D O12D 1.431(13) . ?
C11D N10D 1.440(13) . ?
C11D C17D 1.526(15) . ?
C11D H11D 1.0000 . ?
C13A O12A 1.430(13) . ?
C13A C14A 1.499(14) . ?
C13A C23A 1.524(16) . ?
C13A H13A 1.0000 . ?
C13B O12B 1.434(13) . ?
C13B C23B 1.477(17) . ?
C13B C14B 1.532(13) . ?
C13B H13B 1.0000 . ?
C13C O12C 1.421(13) . ?
C13C C23C 1.515(17) . ?
C13C C14C 1.538(14) . ?
C13C H13C 1.0000 . ?
C13D O12D 1.452(12) . ?
C13D C23D 1.514(17) . ?
C13D C14D 1.531(15) . ?
C13D H13D 1.0000 . ?
C14A O19A 1.418(13) . ?
C14A C15A 1.522(15) . ?
C14A H14A 1.0000 . ?
C14B O19B 1.469(13) . ?
C14B C15B 1.506(16) . ?
C14B H14B 1.0000 . ?
C14C O19C 1.451(13) . ?
C14C C15C 1.506(15) . ?
C14C H14C 1.0000 . ?
C14D O19D 1.432(12) . ?
C14D C15D 1.514(16) . ?
C14D H14D 1.0000 . ?
C15A O16A 1.419(13) . ?
C15A C17A 1.500(16) . ?
C15A H15A 1.0000 . ?
C15B O16B 1.436(12) . ?
C15B C17B 1.515(16) . ?
C15B H15B 1.0000 . ?
C15C O16C 1.445(12) . ?
C15C C17C 1.458(15) . ?
C15C H15C 1.0000 . ?
C15D O16D 1.395(13) . ?
C15D C17D 1.543(14) . ?
C15D H15D 1.0000 . ?
C17A O18A 1.414(13) . ?
C17A H17A 1.0000 . ?
C17B O18B 1.368(13) . ?
C17B H17B 1.0000 . ?
C17C O18C 1.383(12) . ?
C17C H17C 1.0000 . ?
C17D O18D 1.406(13) . ?
C17D H17D 1.0000 . ?
C20A O22A 1.424(14) . ?
C20A O19A 1.433(14) . ?
C20A C21A 1.526(18) . ?
C20A H20A 1.0000 . ?
C20B O22B 1.404(15) . ?
C20B O19B 1.416(15) . ?
C20B C21B 1.459(18) . ?
C20B H20B 1.0000 . ?
C20C O19C 1.402(15) . ?
C20C O22C 1.404(15) . ?
C20C C21C 1.494(19) . ?
C20C H20C 1.0000 . ?
C20D O19D 1.417(15) . ?
C20D O22D 1.431(14) . ?
C20D C21D 1.516(17) . ?
C20D H20D 1.0000 . ?
C21A H21A 0.9800 . ?
C21A H21B 0.9800 . ?
C21A H21C 0.9800 . ?
C21B H21D 0.9800 . ?
C21B H21E 0.9800 . ?
C21B H21F 0.9800 . ?
C21C H21G 0.9800 . ?
C21C H21H 0.9800 . ?
C21C H21I 0.9800 . ?
C21D H21J 0.9800 . ?
C21D H21K 0.9800 . ?
C21D H21L 0.9800 . ?
C23A O22A 1.457(14) . ?
C23A H23A 0.9900 . ?
C23A H23B 0.9900 . ?
C23B O22B 1.406(14) . ?
C23B H23C 0.9900 . ?
C23B H23D 0.9900 . ?
C23C O22C 1.418(14) . ?
C23C H23E 0.9900 . ?
C23C H23F 0.9900 . ?
C23D O22D 1.440(14) . ?
C23D H23G 0.9900 . ?
C23D H23H 0.9900 . ?
C31 N30 1.346(11) . ?
C31 C32 1.362(18) . ?
C31 H31 0.9500 . ?
C32 C33 1.40(2) . ?
C32 H32 0.9500 . ?
C33 C34 1.340(19) . ?
C33 H33 0.9500 . ?
C34 C35 1.394(17) . ?
C34 H34 0.9500 . ?
C35 N30 1.337(11) . ?
C35 H35 0.9500 . ?
C41 N40 1.360(10) . ?
C41 C42 1.367(17) . ?
C41 H41 0.9500 . ?
C42 C43 1.40(2) . ?
C42 H42 0.9500 . ?
C43 C44 1.41(2) . ?
C43 H43 0.9500 . ?
C44 C45 1.360(18) . ?
C44 H44 0.9500 . ?
C45 N40 1.353(11) . ?
C45 H45 0.9500 . ?
C51 N50 1.351(10) . ?
C51 C52 1.367(18) . ?
C51 H51 0.9500 . ?
C52 C53 1.40(2) . ?
C52 H52 0.9500 . ?
C53 C54 1.369(17) . ?
C53 H53 0.9500 . ?
C54 C55 1.388(16) . ?
C54 H54 0.9500 . ?
C55 N50 1.322(10) . ?
C55 H55 0.9500 . ?
C61 N60 1.321(11) . ?
C61 C62 1.370(17) . ?
C61 H61 0.9500 . ?
C62 C63 1.37(2) . ?
C62 H62 0.9500 . ?
C63 C64 1.41(2) . ?
C63 H63 0.9500 . ?
C64 C65 1.376(18) . ?
C64 H64 0.9500 . ?
C65 N60 1.333(11) . ?
C65 H65 0.9500 . ?
N10A Cu1 1.973(9) . ?
N10B Cu2 1.937(8) . ?
N10C Cu3 1.955(9) . ?
N10D Cu4 1.964(9) . ?
N30 Cu1 2.268(9) . ?
N40 Cu2 2.310(9) . ?
N50 Cu4 2.294(9) . ?
N60 Cu3 2.252(8) . ?
O1A Cu1 1.869(8) . ?
O1B Cu2 1.934(7) . ?
O1C Cu3 1.946(7) . ?
O1D Cu4 1.881(7) . ?
O16A H16A 0.839(10) . ?
O16B H16B 0.841(10) . ?
O16C H16C 0.841(11) . ?
O16D H16D 0.841(11) . ?
O18A Cu2 1.923(7) . ?
O18A Cu1 1.955(7) . ?
O18B Cu2 1.960(7) . ?
O18B Cu1 1.963(7) . ?
O18C Cu3 1.972(7) . ?
O18C Cu4 1.974(7) . ?
O18D Cu3 1.908(8) . ?
O18D Cu4 1.955(7) . ?
Cu1 Cu2 2.9842(17) . ?
Cu3 Cu4 2.9920(17) . ?

loop_
_geom_hbond_atom_site_label_D
_geom_hbond_atom_site_label_H
_geom_hbond_atom_site_label_A
_geom_hbond_distance_DH
_geom_hbond_distance_HA
_geom_hbond_distance_DA
_geom_hbond_angle_DHA
_geom_hbond_site_symmetry_A
O16A H16A O1B 0.839(10) 1.96(5) 2.760(10) 159(13) .
O16B H16B O1A 0.841(10) 1.89(4) 2.705(12) 164(14) .
O16C H16C O1D 0.841(11) 1.89(5) 2.694(11) 159(14) .
O16D H16D O1C 0.841(11) 1.96(5) 2.762(11) 159(13) .

loop_
_geom_torsion_atom_site_label_1
_geom_torsion_atom_site_label_2
_geom_torsion_atom_site_label_3
_geom_torsion_atom_site_label_4
_geom_torsion
_geom_torsion_site_symmetry_1
_geom_torsion_site_symmetry_2
_geom_torsion_site_symmetry_3
_geom_torsion_site_symmetry_4
_geom_torsion_publ_flag
O1A C2A C3A C4A 179.4(10) . . . . ?
C8A C2A C3A C4A -0.5(17) . . . . ?
O1B C2B C3B C4B 179.6(10) . . . . ?
C8B C2B C3B C4B -2.3(16) . . . . ?
O1C C2C C3C C4C -178.9(9) . . . . ?
C8C C2C C3C C4C 4.4(16) . . . . ?
O1D C2D C3D C4D 179.9(10) . . . . ?
C8D C2D C3D C4D 3.1(17) . . . . ?
C2B C3B C4B C5B 0.3(17) . . . . ?
C2A C3A C4A C5A 2.2(18) . . . . ?
C2C C3C C4C C5C -3.0(16) . . . . ?
C2D C3D C4D C5D -1.4(17) . . . . ?
C3A C4A C5A C7A -0.9(17) . . . . ?
C3A C4A C5A Br6A 177.9(9) . . . . ?
C3B C4B C5B C7B -0.5(16) . . . . ?
C3B C4B C5B Br6B -176.9(8) . . . . ?
C3C C4C C5C C7C 0.9(17) . . . . ?
C3C C4C C5C Br6C -177.7(8) . . . . ?
C3D C4D C5D C7D 1.6(17) . . . . ?
C3D C4D C5D Br6D -178.0(8) . . . . ?
C4A C5A C7A C8A -1.9(17) . . . . ?
Br6A C5A C7A C8A 179.2(8) . . . . ?
C4B C5B C7B C8B 2.6(16) . . . . ?
Br6B C5B C7B C8B 179.0(8) . . . . ?
C4C C5C C7C C8C -0.3(17) . . . . ?
Br6C C5C C7C C8C 178.3(8) . . . . ?
C4D C5D C7D C8D -3.4(16) . . . . ?
Br6D C5D C7D C8D 176.1(7) . . . . ?
O1A C2A C8A C7A 177.7(9) . . . . ?
C3A C2A C8A C7A -2.4(16) . . . . ?
O1A C2A C8A C9A -6.8(17) . . . . ?
C3A C2A C8A C9A 173.1(9) . . . . ?
C5A C7A C8A C2A 3.6(16) . . . . ?
C5A C7A C8A C9A -172.3(10) . . . . ?
O1B C2B C8B C7B -177.9(9) . . . . ?
C3B C2B C8B C7B 4.2(15) . . . . ?
O1B C2B C8B C9B -0.1(16) . . . . ?
C3B C2B C8B C9B -178.0(9) . . . . ?
C5B C7B C8B C2B -4.4(16) . . . . ?
C5B C7B C8B C9B 177.6(10) . . . . ?
O1C C2C C8C C7C 179.9(10) . . . . ?
C3C C2C C8C C7C -3.8(17) . . . . ?
O1C C2C C8C C9C 0.9(18) . . . . ?
C3C C2C C8C C9C 177.2(9) . . . . ?
C5C C7C C8C C2C 1.8(17) . . . . ?
C5C C7C C8C C9C -179.2(10) . . . . ?
O1D C2D C8D C9D -7.1(17) . . . . ?
C3D C2D C8D C9D 169.5(10) . . . . ?
O1D C2D C8D C7D 178.6(9) . . . . ?
C3D C2D C8D C7D -4.8(15) . . . . ?
C5D C7D C8D C9D -170.0(9) . . . . ?
C5D C7D C8D C2D 5.0(15) . . . . ?
C2A C8A C9A N10A 5.8(16) . . . . ?
C7A C8A C9A N10A -178.5(10) . . . . ?
C2B C8B C9B N10B 0.6(16) . . . . ?
C7B C8B C9B N10B 178.4(10) . . . . ?
C2C C8C C9C N10C 0.9(17) . . . . ?
C7C C8C C9C N10C -178.1(11) . . . . ?
C2D C8D C9D N10D 5.2(17) . . . . ?
C7D C8D C9D N10D 179.7(10) . . . . ?
O12A C13A C14A O19A 179.0(8) . . . . ?
C23A C13A C14A O19A 57.2(11) . . . . ?
O12A C13A C14A C15A -59.1(11) . . . . ?
C23A C13A C14A C15A 179.0(9) . . . . ?
O12B C13B C14B O19B -178.2(8) . . . . ?
C23B C13B C14B O19B 58.2(12) . . . . ?
O12B C13B C14B C15B -57.5(12) . . . . ?
C23B C13B C14B C15B 178.8(10) . . . . ?
O12C C13C C14C O19C -179.2(8) . . . . ?
C23C C13C C14C O19C 58.7(11) . . . . ?
O12C C13C C14C C15C -58.0(12) . . . . ?
C23C C13C C14C C15C 179.9(10) . . . . ?
O12D C13D C14D O19D 176.5(8) . . . . ?
C23D C13D C14D O19D 58.0(11) . . . . ?
O12D C13D C14D C15D -63.0(11) . . . . ?
C23D C13D C14D C15D 178.5(9) . . . . ?
O19A C14A C15A O16A -64.7(11) . . . . ?
C13A C14A C15A O16A 173.7(8) . . . . ?
O19A C14A C15A C17A 175.1(9) . . . . ?
C13A C14A C15A C17A 53.5(12) . . . . ?
O19B C14B C15B O16B -66.4(11) . . . . ?
C13B C14B C15B O16B 174.4(9) . . . . ?
O19B C14B C15B C17B 169.8(8) . . . . ?
C13B C14B C15B C17B 50.6(11) . . . . ?
O19C C14C C15C O16C -64.2(12) . . . . ?
C13C C14C C15C O16C 177.6(9) . . . . ?
O19C C14C C15C C17C 170.3(8) . . . . ?
C13C C14C C15C C17C 52.1(11) . . . . ?
O19D C14D C15D O16D -65.4(11) . . . . ?
C13D C14D C15D O16D 175.6(8) . . . . ?
O19D C14D C15D C17D 174.5(8) . . . . ?
C13D C14D C15D C17D 55.6(11) . . . . ?
O16A C15A C17A O18A 70.8(13) . . . . ?
C14A C15A C17A O18A -171.5(9) . . . . ?
O16A C15A C17A C11A -171.7(9) . . . . ?
C14A C15A C17A C11A -54.0(12) . . . . ?
O12A C11A C17A O18A -176.0(9) . . . . ?
N10A C11A C17A O18A -50.4(11) . . . . ?
O12A C11A C17A C15A 60.3(12) . . . . ?
N10A C11A C17A C15A -174.1(9) . . . . ?
O16B C15B C17B O18B 71.7(12) . . . . ?
C14B C15B C17B O18B -168.1(8) . . . . ?
O16B C15B C17B C11B -168.6(9) . . . . ?
C14B C15B C17B C11B -48.4(11) . . . . ?
O12B C11B C17B O18B -176.8(8) . . . . ?
N10B C11B C17B O18B -51.0(10) . . . . ?
O12B C11B C17B C15B 57.9(11) . . . . ?
N10B C11B C17B C15B -176.3(8) . . . . ?
O16C C15C C17C O18C 68.5(11) . . . . ?
C14C C15C C17C O18C -169.6(8) . . . . ?
O16C C15C C17C C11C -173.4(8) . . . . ?
C14C C15C C17C C11C -51.5(11) . . . . ?
O12C C11C C17C O18C -175.5(8) . . . . ?
N10C C11C C17C O18C -52.2(10) . . . . ?
O12C C11C C17C C15C 58.7(11) . . . . ?
N10C C11C C17C C15C -178.1(9) . . . . ?
O12D C11D C17D O18D -175.0(8) . . . . ?
N10D C11D C17D O18D -50.9(11) . . . . ?
O12D C11D C17D C15D 60.0(11) . . . . ?
N10D C11D C17D C15D -175.8(9) . . . . ?
O16D C15D C17D O18D 66.7(12) . . . . ?
C14D C15D C17D O18D -174.1(9) . . . . ?
O16D C15D C17D C11D -172.5(9) . . . . ?
C14D C15D C17D C11D -53.3(11) . . . . ?
O12A C13A C23A O22A -178.3(8) . . . . ?
C14A C13A C23A O22A -53.9(11) . . . . ?
O12B C13B C23B O22B 179.9(9) . . . . ?
C14B C13B C23B O22B -58.5(13) . . . . ?
O12C C13C C23C O22C 179.9(9) . . . . ?
C14C C13C C23C O22C -58.7(12) . . . . ?
O12D C13D C23D O22D -175.7(8) . . . . ?
C14D C13D C23D O22D -55.9(11) . . . . ?
N30 C31 C32 C33 -2(2) . . . . ?
C31 C32 C33 C34 1(3) . . . . ?
C32 C33 C34 C35 -1(2) . . . . ?
C33 C34 C35 N30 2(2) . . . . ?
N40 C41 C42 C43 -1.7(19) . . . . ?
C41 C42 C43 C44 0(2) . . . . ?
C42 C43 C44 C45 2(2) . . . . ?
C43 C44 C45 N40 -1(2) . . . . ?
N50 C51 C52 C53 6.1(19) . . . . ?
C51 C52 C53 C54 -4.5(19) . . . . ?
C52 C53 C54 C55 0.9(19) . . . . ?
C53 C54 C55 N50 1.2(19) . . . . ?
N60 C61 C62 C63 0(2) . . . . ?
C61 C62 C63 C64 0(2) . . . . ?
C62 C63 C64 C65 1(2) . . . . ?
C63 C64 C65 N60 -2(2) . . . . ?
C8A C9A N10A C11A -172.3(9) . . . . ?
C8A C9A N10A Cu1 2.7(14) . . . . ?
O12A C11A N10A C9A -31.4(15) . . . . ?
C17A C11A N10A C9A -156.4(10) . . . . ?
O12A C11A N10A Cu1 153.0(7) . . . . ?
C17A C11A N10A Cu1 28.0(10) . . . . ?
C8B C9B N10B C11B -177.8(9) . . . . ?
C8B C9B N10B Cu2 -1.0(15) . . . . ?
O12B C11B N10B C9B -21.5(14) . . . . ?
C17B C11B N10B C9B -146.5(9) . . . . ?
O12B C11B N10B Cu2 161.2(6) . . . . ?
C17B C11B N10B Cu2 36.2(9) . . . . ?
C8C C9C N10C C11C -176.9(10) . . . . ?
C8C C9C N10C Cu3 -4.2(16) . . . . ?
O12C C11C N10C C9C -24.4(15) . . . . ?
C17C C11C N10C C9C -146.4(10) . . . . ?
O12C C11C N10C Cu3 161.9(7) . . . . ?
C17C C11C N10C Cu3 39.8(9) . . . . ?
C8D C9D N10D C11D -172.6(9) . . . . ?
C8D C9D N10D Cu4 3.2(15) . . . . ?
O12D C11D N10D C9D -29.8(15) . . . . ?
C17D C11D N10D C9D -153.6(10) . . . . ?
O12D C11D N10D Cu4 153.9(7) . . . . ?
C17D C11D N10D Cu4 30.0(10) . . . . ?
C34 C35 N30 C31 -2.7(19) . . . . ?
C34 C35 N30 Cu1 -171.4(10) . . . . ?
C32 C31 N30 C35 2.9(19) . . . . ?
C32 C31 N30 Cu1 172.1(11) . . . . ?
C44 C45 N40 C41 -0.8(18) . . . . ?
C44 C45 N40 Cu2 -174.7(10) . . . . ?
C42 C41 N40 C45 2.3(17) . . . . ?
C42 C41 N40 Cu2 176.2(9) . . . . ?
C54 C55 N50 C51 0.2(17) . . . . ?
C54 C55 N50 Cu4 176.5(9) . . . . ?
C52 C51 N50 C55 -3.7(17) . . . . ?
C52 C51 N50 Cu4 180.0(8) . . . . ?
C62 C61 N60 C65 -1(2) . . . . ?
C62 C61 N60 Cu3 -174.1(12) . . . . ?
C64 C65 N60 C61 2(2) . . . . ?
C64 C65 N60 Cu3 174.7(11) . . . . ?
C8A C2A O1A Cu1 -1.0(16) . . . . ?
C3A C2A O1A Cu1 179.1(8) . . . . ?
C3B C2B O1B Cu2 178.0(7) . . . . ?
C8B C2B O1B Cu2 0.1(14) . . . . ?
C8C C2C O1C Cu3 0.8(16) . . . . ?
C3C C2C O1C Cu3 -175.6(7) . . . . ?
C8D C2D O1D Cu4 0.1(15) . . . . ?
C3D C2D O1D Cu4 -176.6(8) . . . . ?
C14A C13A O12A C11A 60.2(11) . . . . ?
C23A C13A O12A C11A -176.6(9) . . . . ?
N10A C11A O12A C13A 176.2(9) . . . . ?
C17A C11A O12A C13A -60.3(11) . . . . ?
N10B C11B O12B C13B 173.6(8) . . . . ?
C17B C11B O12B C13B -65.1(11) . . . . ?
C23B C13B O12B C11B -175.7(9) . . . . ?
C14B C13B O12B C11B 63.0(11) . . . . ?
C23C C13C O12C C11C -177.0(9) . . . . ?
C14C C13C O12C C11C 63.6(11) . . . . ?
N10C C11C O12C C13C 176.8(8) . . . . ?
C17C C11C O12C C13C -63.8(11) . . . . ?
N10D C11D O12D C13D 176.3(8) . . . . ?
C17D C11D O12D C13D -62.6(10) . . . . ?
C23D C13D O12D C11D -176.9(9) . . . . ?
C14D C13D O12D C11D 62.8(11) . . . . ?
C15A C17A O18A Cu2 -33(2) . . . . ?
C11A C17A O18A Cu2 -154.5(11) . . . . ?
C15A C17A O18A Cu1 171.2(8) . . . . ?
C11A C17A O18A Cu1 49.5(10) . . . . ?
C15B C17B O18B Cu2 163.3(6) . . . . ?
C11B C17B O18B Cu2 42.0(9) . . . . ?
C15B C17B O18B Cu1 -71.3(11) . . . . ?
C11B C17B O18B Cu1 167.4(7) . . . . ?
C15C C17C O18C Cu3 162.2(7) . . . . ?
C11C C17C O18C Cu3 40.9(9) . . . . ?
C15C C17C O18C Cu4 -69.3(11) . . . . ?
C11C C17C O18C Cu4 169.5(7) . . . . ?
C11D C17D O18D Cu3 -139.5(13) . . . . ?
C15D C17D O18D Cu3 -16(2) . . . . ?
C11D C17D O18D Cu4 47.0(9) . . . . ?
C15D C17D O18D Cu4 170.4(7) . . . . ?
C13A C14A O19A C20A -59.9(11) . . . . ?
C15A C14A O19A C20A 177.2(9) . . . . ?
O22A C20A O19A C14A 63.0(12) . . . . ?
C21A C20A O19A C14A -179.1(10) . . . . ?
O22B C20B O19B C14B 57.0(12) . . . . ?
C21B C20B O19B C14B 179.4(9) . . . . ?
C15B C14B O19B C20B -179.6(8) . . . . ?
C13B C14B O19B C20B -56.8(11) . . . . ?
O22C C20C O19C C14C 62.7(13) . . . . ?
C21C C20C O19C C14C -177.3(10) . . . . ?
C15C C14C O19C C20C 178.3(9) . . . . ?
C13C C14C O19C C20C -60.8(12) . . . . ?
O22D C20D O19D C14D 63.2(12) . . . . ?
C21D C20D O19D C14D -176.4(9) . . . . ?
C15D C14D O19D C20D 177.8(9) . . . . ?
C13D C14D O19D C20D -60.1(11) . . . . ?
O19A C20A O22A C23A -62.1(12) . . . . ?
C21A C20A O22A C23A -178.9(10) . . . . ?
C13A C23A O22A C20A 56.3(12) . . . . ?
O19B C20B O22B C23B -55.7(14) . . . . ?
C21B C20B O22B C23B -176.8(11) . . . . ?
C13B C23B O22B C20B 56.0(14) . . . . ?
O19C C20C O22C C23C -60.5(14) . . . . ?
C21C C20C O22C C23C 180.0(12) . . . . ?
C13C C23C O22C C20C 58.6(13) . . . . ?
O19D C20D O22D C23D -61.1(12) . . . . ?
C21D C20D O22D C23D 179.5(11) . . . . ?
C13D C23D O22D C20D 56.3(12) . . . . ?
C2A O1A Cu1 O18A 81(2) . . . . ?
C2A O1A Cu1 O18B 161.7(9) . . . . ?
C2A O1A Cu1 N10A 6.6(9) . . . . ?
C2A O1A Cu1 N30 -98.4(9) . . . . ?
C2A O1A Cu1 Cu2 156.0(7) . . . . ?
C17A O18A Cu1 O1A -104.0(18) . . . . ?
Cu2 O18A Cu1 O1A 88.8(18) . . . . ?
C17A O18A Cu1 O18B 173.0(8) . . . . ?
Cu2 O18A Cu1 O18B 5.9(4) . . . . ?
C17A O18A Cu1 N10A -28.9(8) . . . . ?
Cu2 O18A Cu1 N10A 163.9(4) . . . . ?
C17A O18A Cu1 N30 75.2(8) . . . . ?
Cu2 O18A Cu1 N30 -92.0(4) . . . . ?
C17A O18A Cu1 Cu2 167.2(10) . . . . ?
C17B O18B Cu1 O1A 56.2(9) . . . . ?
Cu2 O18B Cu1 O1A -174.2(4) . . . . ?
C17B O18B Cu1 O18A -135.4(9) . . . . ?
Cu2 O18B Cu1 O18A -5.7(4) . . . . ?
C17B O18B Cu1 N10A 172.2(8) . . . . ?
Cu2 O18B Cu1 N10A -58.2(9) . . . . ?
C17B O18B Cu1 N30 -42.7(9) . . . . ?
Cu2 O18B Cu1 N30 86.9(4) . . . . ?
C17B O18B Cu1 Cu2 -129.6(10) . . . . ?
C9A N10A Cu1 O1A -7.5(9) . . . . ?
C11A N10A Cu1 O1A 168.2(7) . . . . ?
C9A N10A Cu1 O18A -176.3(9) . . . . ?
C11A N10A Cu1 O18A -0.7(7) . . . . ?
C9A N10A Cu1 O18B -124.6(9) . . . . ?
C11A N10A Cu1 O18B 51.0(11) . . . . ?
C9A N10A Cu1 N30 91.1(9) . . . . ?
C11A N10A Cu1 N30 -93.2(7) . . . . ?
C9A N10A Cu1 Cu2 -164.6(7) . . . . ?
C11A N10A Cu1 Cu2 11.1(8) . . . . ?
C35 N30 Cu1 O1A -153.0(10) . . . . ?
C31 N30 Cu1 O1A 38.4(9) . . . . ?
C35 N30 Cu1 O18A 27.1(10) . . . . ?
C31 N30 Cu1 O18A -141.4(9) . . . . ?
C35 N30 Cu1 O18B -52.8(10) . . . . ?
C31 N30 Cu1 O18B 138.7(9) . . . . ?
C35 N30 Cu1 N10A 111.2(10) . . . . ?
C31 N30 Cu1 N10A -57.3(9) . . . . ?
C35 N30 Cu1 Cu2 -12.3(10) . . . . ?
C31 N30 Cu1 Cu2 179.2(9) . . . . ?
C17A O18A Cu2 O1B 6.9(15) . . . . ?
Cu1 O18A Cu2 O1B 163.9(4) . . . . ?
C17A O18A Cu2 N10B -122.6(15) . . . . ?
Cu1 O18A Cu2 N10B 34.4(12) . . . . ?
C17A O18A Cu2 O18B -162.9(15) . . . . ?
Cu1 O18A Cu2 O18B -5.9(4) . . . . ?
C17A O18A Cu2 N40 105.3(15) . . . . ?
Cu1 O18A Cu2 N40 -97.6(4) . . . . ?
C17A O18A Cu2 Cu1 -157.0(17) . . . . ?
C2B O1B Cu2 O18A -164.6(8) . . . . ?
C2B O1B Cu2 N10B -0.3(8) . . . . ?
C2B O1B Cu2 O18B -78.6(19) . . . . ?
C2B O1B Cu2 N40 98.4(8) . . . . ?
C2B O1B Cu2 Cu1 -149.4(7) . . . . ?
C9B N10B Cu2 O18A 131.0(11) . . . . ?
C11B N10B Cu2 O18A -51.9(13) . . . . ?
C9B N10B Cu2 O1B 0.7(9) . . . . ?
C11B N10B Cu2 O1B 177.9(6) . . . . ?
C9B N10B Cu2 O18B 170.8(9) . . . . ?
C11B N10B Cu2 O18B -12.0(6) . . . . ?
C9B N10B Cu2 N40 -97.3(9) . . . . ?
C11B N10B Cu2 N40 79.9(7) . . . . ?
C9B N10B Cu2 Cu1 156.4(8) . . . . ?
C11B N10B Cu2 Cu1 -26.4(7) . . . . ?
C17B O18B Cu2 O18A 148.3(7) . . . . ?
Cu1 O18B Cu2 O18A 5.8(4) . . . . ?
C17B O18B Cu2 O1B 60.6(19) . . . . ?
Cu1 O18B Cu2 O1B -81.9(18) . . . . ?
C17B O18B Cu2 N10B -18.5(6) . . . . ?
Cu1 O18B Cu2 N10B -161.1(4) . . . . ?
C17B O18B Cu2 N40 -116.4(6) . . . . ?
Cu1 O18B Cu2 N40 101.1(4) . . . . ?
C17B O18B Cu2 Cu1 142.5(8) . . . . ?
C45 N40 Cu2 O18A -144.8(9) . . . . ?
C41 N40 Cu2 O18A 41.6(9) . . . . ?
C45 N40 Cu2 O1B -44.7(9) . . . . ?
C41 N40 Cu2 O1B 141.6(8) . . . . ?
C45 N40 Cu2 N10B 50.4(9) . . . . ?
C41 N40 Cu2 N10B -123.2(9) . . . . ?
C45 N40 Cu2 O18B 134.7(9) . . . . ?
C41 N40 Cu2 O18B -38.9(9) . . . . ?
C45 N40 Cu2 Cu1 174.9(8) . . . . ?
C41 N40 Cu2 Cu1 1.3(9) . . . . ?
O1A Cu1 Cu2 O18A -162.3(6) . . . . ?
O18B Cu1 Cu2 O18A -171.1(6) . . . . ?
N10A Cu1 Cu2 O18A -18.7(5) . . . . ?
N30 Cu1 Cu2 O18A 91.1(5) . . . . ?
O1A Cu1 Cu2 O1B 174.1(6) . . . . ?
O18A Cu1 Cu2 O1B -23.7(5) . . . . ?
O18B Cu1 Cu2 O1B 165.3(5) . . . . ?
N10A Cu1 Cu2 O1B -42.3(5) . . . . ?
N30 Cu1 Cu2 O1B 67.4(4) . . . . ?
O1A Cu1 Cu2 N10B 31.2(5) . . . . ?
O18A Cu1 Cu2 N10B -166.5(5) . . . . ?
O18B Cu1 Cu2 N10B 22.4(5) . . . . ?
N10A Cu1 Cu2 N10B 174.8(4) . . . . ?
N30 Cu1 Cu2 N10B -75.5(4) . . . . ?
O1A Cu1 Cu2 O18B 8.8(5) . . . . ?
O18A Cu1 Cu2 O18B 171.1(6) . . . . ?
N10A Cu1 Cu2 O18B 152.4(5) . . . . ?
N30 Cu1 Cu2 O18B -97.9(4) . . . . ?
O1A Cu1 Cu2 N40 -74.4(5) . . . . ?
O18A Cu1 Cu2 N40 87.8(5) . . . . ?
O18B Cu1 Cu2 N40 -83.2(4) . . . . ?
N10A Cu1 Cu2 N40 69.2(4) . . . . ?
N30 Cu1 Cu2 N40 178.9(4) . . . . ?
C17D O18D Cu3 O1C -8.3(16) . . . . ?
Cu4 O18D Cu3 O1C 165.3(4) . . . . ?
C17D O18D Cu3 N10C -129.0(14) . . . . ?
Cu4 O18D Cu3 N10C 44.6(11) . . . . ?
C17D O18D Cu3 O18C -175.0(16) . . . . ?
Cu4 O18D Cu3 O18C -1.4(4) . . . . ?
C17D O18D Cu3 N60 92.2(16) . . . . ?
Cu4 O18D Cu3 N60 -94.2(4) . . . . ?
C17D O18D Cu3 Cu4 -173.6(18) . . . . ?
C2C O1C Cu3 O18D -162.8(8) . . . . ?
C2C O1C Cu3 N10C -2.7(9) . . . . ?
C2C O1C Cu3 O18C -79.6(16) . . . . ?
C2C O1C Cu3 N60 97.6(8) . . . . ?
C2C O1C Cu3 Cu4 -149.3(7) . . . . ?
C9C N10C Cu3 O18D 125.9(10) . . . . ?
C11C N10C Cu3 O18D -60.5(13) . . . . ?
C9C N10C Cu3 O1C 4.4(10) . . . . ?
C11C N10C Cu3 O1C 178.0(7) . . . . ?
C9C N10C Cu3 O18C 171.5(10) . . . . ?
C11C N10C Cu3 O18C -15.0(7) . . . . ?
C9C N10C Cu3 N60 -95.5(9) . . . . ?
C11C N10C Cu3 N60 78.0(7) . . . . ?
C9C N10C Cu3 Cu4 157.8(8) . . . . ?
C11C N10C Cu3 Cu4 -28.7(8) . . . . ?
C17C O18C Cu3 O18D 146.4(6) . . . . ?
Cu4 O18C Cu3 O18D 1.3(4) . . . . ?
C17C O18C Cu3 O1C 61.1(15) . . . . ?
Cu4 O18C Cu3 O1C -83.9(14) . . . . ?
C17C O18C Cu3 N10C -17.0(6) . . . . ?
Cu4 O18C Cu3 N10C -162.0(4) . . . . ?
C17C O18C Cu3 N60 -116.1(6) . . . . ?
Cu4 O18C Cu3 N60 98.8(3) . . . . ?
C17C O18C Cu3 Cu4 145.0(8) . . . . ?
C61 N60 Cu3 O18D -139.3(10) . . . . ?
C65 N60 Cu3 O18D 48.1(10) . . . . ?
C61 N60 Cu3 O1C -39.7(10) . . . . ?
C65 N60 Cu3 O1C 147.8(10) . . . . ?
C61 N60 Cu3 N10C 56.0(10) . . . . ?
C65 N60 Cu3 N10C -116.6(10) . . . . ?
C61 N60 Cu3 O18C 139.7(10) . . . . ?
C65 N60 Cu3 O18C -32.9(10) . . . . ?
C61 N60 Cu3 Cu4 -179.6(9) . . . . ?
C65 N60 Cu3 Cu4 7.9(10) . . . . ?
C2D O1D Cu4 O18D 81(3) . . . . ?
C2D O1D Cu4 N10D 5.4(9) . . . . ?
C2D O1D Cu4 O18C 160.6(9) . . . . ?
C2D O1D Cu4 N50 -99.9(9) . . . . ?
C2D O1D Cu4 Cu3 155.0(7) . . . . ?
C17D O18D Cu4 O1D -101(3) . . . . ?
Cu3 O18D Cu4 O1D 82(3) . . . . ?
C17D O18D Cu4 N10D -25.0(7) . . . . ?
Cu3 O18D Cu4 N10D 158.3(4) . . . . ?
C17D O18D Cu4 O18C 178.0(7) . . . . ?
Cu3 O18D Cu4 O18C 1.4(4) . . . . ?
C17D O18D Cu4 N50 79.7(7) . . . . ?
Cu3 O18D Cu4 N50 -96.9(4) . . . . ?
C17D O18D Cu4 Cu3 176.7(9) . . . . ?
C9D N10D Cu4 O1D -7.1(9) . . . . ?
C11D N10D Cu4 O1D 169.2(7) . . . . ?
C9D N10D Cu4 O18D 179.5(9) . . . . ?
C11D N10D Cu4 O18D -4.2(7) . . . . ?
C9D N10D Cu4 O18C -125.9(9) . . . . ?
C11D N10D Cu4 O18C 50.4(11) . . . . ?
C9D N10D Cu4 N50 88.3(9) . . . . ?
C11D N10D Cu4 N50 -95.4(7) . . . . ?
C9D N10D Cu4 Cu3 -165.0(8) . . . . ?
C11D N10D Cu4 Cu3 11.3(8) . . . . ?
C17C O18C Cu4 O1D 52.3(9) . . . . ?
Cu3 O18C Cu4 O1D -174.5(3) . . . . ?
C17C O18C Cu4 O18D -134.6(9) . . . . ?
Cu3 O18C Cu4 O18D -1.3(4) . . . . ?
C17C O18C Cu4 N10D 169.8(9) . . . . ?
Cu3 O18C Cu4 N10D -57.0(8) . . . . ?
C17C O18C Cu4 N50 -43.5(9) . . . . ?
Cu3 O18C Cu4 N50 89.8(3) . . . . ?
C17C O18C Cu4 Cu3 -133.2(10) . . . . ?
C55 N50 Cu4 O1D 39.4(9) . . . . ?
C51 N50 Cu4 O1D -144.4(8) . . . . ?
C55 N50 Cu4 O18D -140.7(8) . . . . ?
C51 N50 Cu4 O18D 35.6(9) . . . . ?
C55 N50 Cu4 N10D -55.8(9) . . . . ?
C51 N50 Cu4 N10D 120.4(8) . . . . ?
C55 N50 Cu4 O18C 139.7(8) . . . . ?
C51 N50 Cu4 O18C -44.0(9) . . . . ?
C55 N50 Cu4 Cu3 -179.3(8) . . . . ?
C51 N50 Cu4 Cu3 -3.1(8) . . . . ?
O18D Cu3 Cu4 O1D -169.4(6) . . . . ?
O1C Cu3 Cu4 O1D 169.3(6) . . . . ?
N10C Cu3 Cu4 O1D 29.6(5) . . . . ?
O18C Cu3 Cu4 O1D 8.5(5) . . . . ?
N60 Cu3 Cu4 O1D -77.5(5) . . . . ?
O1C Cu3 Cu4 O18D -21.2(5) . . . . ?
N10C Cu3 Cu4 O18D -161.0(5) . . . . ?
O18C Cu3 Cu4 O18D 177.9(6) . . . . ?
N60 Cu3 Cu4 O18D 92.0(5) . . . . ?
O18D Cu3 Cu4 N10D -25.1(5) . . . . ?
O1C Cu3 Cu4 N10D -46.3(5) . . . . ?
N10C Cu3 Cu4 N10D 173.9(4) . . . . ?
O18C Cu3 Cu4 N10D 152.8(5) . . . . ?
N60 Cu3 Cu4 N10D 66.9(4) . . . . ?
O18D Cu3 Cu4 O18C -177.9(6) . . . . ?
O1C Cu3 Cu4 O18C 160.8(5) . . . . ?
N10C Cu3 Cu4 O18C 21.1(5) . . . . ?
N60 Cu3 Cu4 O18C -86.0(4) . . . . ?
O18D Cu3 Cu4 N50 86.2(5) . . . . ?
O1C Cu3 Cu4 N50 65.0(4) . . . . ?
N10C Cu3 Cu4 N50 -74.7(4) . . . . ?
O18C Cu3 Cu4 N50 -95.8(4) . . . . ?
N60 Cu3 Cu4 N50 178.2(4) . . . . ?
